data_4316676
loop_
_publ_author_name
'Collin D. Morris'
'Mercouri G. Kanatzidis'

_publ_contact_author
;
      Prof. M. G. Kanatzidis
      Department of Chemistry
      2145 Sheridan Road
      Northwestern University
      Evanston, IL 60208-3113
      USA
;
_publ_contact_author_email m-kanatzidis@northwestern.edu
_publ_contact_author_fax 'Int + 847-491-5937'
_publ_contact_author_phone 'Int + 847-467-1541'
_publ_section_title
;
 Arsenic-Containing Chalcophosphate Molecular Anions
;
_journal_name_full 'Inorganic Chemistry'
_journal_page_first 9049
_journal_page_last 9054
_journal_paper_doi 10.1021/ic101461w
_journal_volume 49
_journal_year 2010
_chemical_formula_moiety 'As3 P8 Se24, 7(K)'
_chemical_formula_sum 'As3 K7 P8 Se24'
_chemical_formula_weight 2641.26
_chemical_name_systematic
; 
 ? 
;
_space_group_IT_number 14
_symmetry_cell_setting monoclinic
_symmetry_space_group_name_Hall '-P 2ybc'
_symmetry_space_group_name_H-M 'P 1 21/c 1'
_atom_sites_solution_primary direct
_atom_sites_solution_secondary difmap
_audit_creation_method SHELXL-97
_cell_angle_alpha 90.00
_cell_angle_beta 93.3840(10)
_cell_angle_gamma 90.00
_cell_formula_units_Z 12
_cell_length_a 25.0706(3)
_cell_length_b 9.59480(10)
_cell_length_c 59.6227(9)
_cell_measurement_reflns_used 62942
_cell_measurement_temperature 100(2)
_cell_measurement_theta_max 27.28
_cell_measurement_theta_min 1.55
_cell_volume 14317.1(3)
_computing_cell_refinement 'STOE X-AREA'
_computing_data_collection 'STOE X-AREA'
_computing_data_reduction 'STOE X-RED'
_computing_structure_refinement 'SHELXL-97 (Sheldrick, 1997)'
_computing_structure_solution 'SHELXS-97 (Sheldrick, 1990)'
_diffrn_ambient_temperature 100(2)
_diffrn_detector_area_resol_mean 6.67
_diffrn_measured_fraction_theta_full 0.959
_diffrn_measured_fraction_theta_max 0.959
_diffrn_measurement_device_type 'STOE IPDS 2'
_diffrn_measurement_method rotation
_diffrn_radiation_monochromator graphite
_diffrn_radiation_source 'fine-focus sealed tube'
_diffrn_radiation_type MoK\a
_diffrn_radiation_wavelength 0.71073
_diffrn_reflns_av_R_equivalents 0.1313
_diffrn_reflns_av_sigmaI/netI 0.0956
_diffrn_reflns_limit_h_max 28
_diffrn_reflns_limit_h_min -29
_diffrn_reflns_limit_k_max 11
_diffrn_reflns_limit_k_min -11
_diffrn_reflns_limit_l_max 70
_diffrn_reflns_limit_l_min -70
_diffrn_reflns_number 68995
_diffrn_reflns_theta_full 25.00
_diffrn_reflns_theta_max 25.00
_diffrn_reflns_theta_min 1.37
_exptl_absorpt_coefficient_mu 21.283
_exptl_absorpt_correction_T_max 0.1310
_exptl_absorpt_correction_T_min 0.0306
_exptl_absorpt_correction_type numerical
_exptl_crystal_colour red
_exptl_crystal_density_diffrn 3.676
_exptl_crystal_density_method 'not measured'
_exptl_crystal_description block
_exptl_crystal_F_000 14016
_exptl_crystal_size_max 0.10
_exptl_crystal_size_mid 0.04
_exptl_crystal_size_min 0.02
_refine_diff_density_max 1.551
_refine_diff_density_min -1.695
_refine_diff_density_rms 0.329
_refine_ls_extinction_method none
_refine_ls_goodness_of_fit_ref 0.981
_refine_ls_matrix_type full
_refine_ls_number_parameters 1135
_refine_ls_number_reflns 24207
_refine_ls_number_restraints 0
_refine_ls_restrained_S_all 0.981
_refine_ls_R_factor_all 0.0925
_refine_ls_R_factor_gt 0.0591
_refine_ls_shift/su_max 0.008
_refine_ls_shift/su_mean 0.001
_refine_ls_structure_factor_coef Fsqd
_refine_ls_weighting_details 'calc w=1/[\s^2^(Fo^2^)+(0.0875P)^2^+0.0000P] where P=(Fo^2^+2Fc^2^)/3'
_refine_ls_weighting_scheme calc
_refine_ls_wR_factor_gt 0.1409
_refine_ls_wR_factor_ref 0.1608
_reflns_number_gt 16944
_reflns_number_total 24207
_reflns_threshold_expression >2sigma(I)
_cod_data_source_file ic101461w_si_001_1.cif
_cod_data_source_block K7As3P8Se24
_cod_database_code 4316676

loop_
_symmetry_equiv_pos_as_xyz
'x, y, z'
'-x, y+1/2, -z+1/2'
'-x, -y, -z'
'x, -y-1/2, z-1/2'

loop_
_atom_site_label
_atom_site_type_symbol
_atom_site_fract_x
_atom_site_fract_y
_atom_site_fract_z
_atom_site_U_iso_or_equiv
_atom_site_adp_type
_atom_site_occupancy
_atom_site_symmetry_multiplicity
_atom_site_calc_flag
_atom_site_refinement_flags
_atom_site_disorder_assembly
_atom_site_disorder_group
As1 As 0.48469(6) 0.25146(14) 0.07644(2) 0.0206(3) Uani 1 1 d . . .
As2 As 0.37827(6) 0.25574(14) 0.13563(2) 0.0199(3) Uani 1 1 d . . .
As3 As 0.34258(6) 0.23397(14) 0.06170(2) 0.0194(3) Uani 1 1 d . . .
As4 As 0.17321(6) 0.73985(14) 0.24631(2) 0.0203(3) Uani 1 1 d . . .
As5 As 0.68355(6) 0.27867(14) 0.29483(2) 0.0210(3) Uani 1 1 d . . .
As6 As 0.70199(6) 0.26801(14) 0.22130(2) 0.0218(3) Uani 1 1 d . . .
As7 As 0.01474(6) 0.22151(14) 0.39290(2) 0.0197(3) Uani 1 1 d . . .
As8 As 0.04118(6) 0.25106(14) 0.46773(2) 0.0198(3) Uani 1 1 d . . .
As9 As 0.15293(6) 0.24783(14) 0.41298(2) 0.0203(3) Uani 1 1 d . . .
K1 K 0.16810(14) 0.2130(3) 0.04335(6) 0.0293(7) Uani 1 1 d . . .
K10 K 0.17884(15) 0.7590(4) 0.34240(6) 0.0335(8) Uani 1 1 d . . .
K11 K 0.33201(14) 0.2785(3) 0.18918(5) 0.0262(7) Uani 1 1 d . . .
K12 K 0.23455(13) 0.2688(3) 0.25522(6) 0.0269(7) Uani 1 1 d . . .
K13 K 0.06594(14) 0.7348(3) 0.40527(6) 0.0276(7) Uani 1 1 d . . .
K14 K 0.01002(14) 0.7302(3) 0.20828(6) 0.0289(7) Uani 1 1 d . . .
K15 K 0.71740(16) 0.2483(4) 0.03446(7) 0.0413(9) Uani 1 1 d . . .
K16 K 0.64498(14) 0.2434(3) 0.11516(6) 0.0286(7) Uani 1 1 d . . .
K17 K 0.60379(14) 0.2426(3) 0.42764(6) 0.0290(7) Uani 1 1 d . . .
K18 K 0.38608(16) 0.2371(4) 0.37714(8) 0.0467(10) Uani 1 1 d . . .
K19 K 0.02773(17) 0.2333(4) 0.20257(7) 0.0387(9) Uani 1 1 d . . .
K2 K 0.18574(16) 0.2624(4) 0.33247(7) 0.0356(8) Uani 1 1 d . . .
K20 K 0.30605(14) 0.2430(3) 0.46163(6) 0.0300(7) Uani 1 1 d . . .
K21 K 0.45670(16) 0.2758(4) 0.30435(8) 0.0460(10) Uani 1 1 d . . .
K3 K 0.16649(15) 0.7217(4) 0.13269(6) 0.0332(8) Uani 1 1 d . . .
K4 K 0.15732(14) 0.2445(3) 0.14333(6) 0.0309(7) Uani 1 1 d . . .
K5 K 0.02085(13) 0.7625(3) 0.48227(5) 0.0255(7) Uani 1 1 d . . .
K6 K 0.50954(15) 0.2493(4) 0.49452(6) 0.0333(8) Uani 1 1 d . . .
K7 K 0.17813(16) 0.7361(4) 0.03019(8) 0.0412(9) Uani 1 1 d . . .
K8 K 0.63839(13) 0.2761(3) 0.34819(5) 0.0237(6) Uani 1 1 d . . .
K9 K 0.51781(14) 0.2929(3) 0.20845(6) 0.0295(7) Uani 1 1 d . . .
P1 P 0.59244(15) 0.4389(4) 0.05158(6) 0.0222(7) Uani 1 1 d . . .
P10 P 0.08891(15) 0.4431(4) 0.25840(6) 0.0206(7) Uani 1 1 d . . .
P11 P 0.15936(14) 0.8906(4) 0.19234(6) 0.0188(7) Uani 1 1 d . . .
P12 P 0.22632(15) 0.0421(4) 0.19246(6) 0.0196(7) Uani 1 1 d . . .
P13 P 0.57037(15) 0.1096(4) 0.27540(6) 0.0222(8) Uani 1 1 d . . .
P14 P 0.36613(15) 0.5046(3) 0.24332(6) 0.0189(7) Uani 1 1 d . . .
P15 P 0.30580(15) 0.0705(4) 0.30009(6) 0.0206(7) Uani 1 1 d . . .
P16 P 0.66635(15) 0.4494(4) 0.16952(6) 0.0212(7) Uani 1 1 d . . .
P17 P 0.05851(15) 0.0425(4) 0.35042(6) 0.0201(7) Uani 1 1 d . . .
P18 P 0.01945(15) 0.4337(4) 0.14528(6) 0.0197(7) Uani 1 1 d . . .
P19 P 0.08591(15) 0.6352(4) 0.57610(6) 0.0203(7) Uani 1 1 d . . .
P2 P 0.47614(15) 0.0537(4) 0.43511(6) 0.0201(7) Uani 1 1 d . . .
P20 P 0.04196(14) 0.0156(4) 0.05383(6) 0.0187(7) Uani 1 1 d . . .
P21 P 0.14789(15) 0.0789(4) 0.49056(6) 0.0190(7) Uani 1 1 d . . .
P22 P 0.86445(15) 0.4766(4) 0.04268(6) 0.0203(7) Uani 1 1 d . . .
P23 P 0.19631(15) 0.5485(4) 0.40176(6) 0.0205(7) Uani 1 1 d . . .
P24 P 0.26698(15) 0.4264(4) 0.39189(6) 0.0212(7) Uani 1 1 d . . .
P3 P 0.52724(15) 0.4843(3) 0.37693(6) 0.0188(7) Uani 1 1 d . . .
P4 P 0.49061(15) 0.0870(4) 0.15606(6) 0.0212(7) Uani 1 1 d . . .
P5 P 0.29523(15) 0.5267(4) 0.11701(6) 0.0215(7) Uani 1 1 d . . .
P6 P 0.24756(15) 0.3781(4) 0.09565(6) 0.0194(7) Uani 1 1 d . . .
P7 P 0.38025(15) 0.0605(4) 0.01724(6) 0.0204(7) Uani 1 1 d . . .
P8 P 0.30423(15) 0.5520(4) 0.52349(6) 0.0201(7) Uani 1 1 d . . .
P9 P 0.12680(16) 0.5584(4) 0.28791(6) 0.0223(8) Uani 1 1 d . . .
Se1 Se 0.59970(6) 0.49352(15) 0.01707(2) 0.0252(3) Uani 1 1 d . . .
Se10 Se 0.57380(6) 0.05933(15) 0.16378(3) 0.0260(3) Uani 1 1 d . . .
Se11 Se 0.47246(6) 0.30685(14) 0.14524(2) 0.0202(3) Uani 1 1 d . . .
Se12 Se 0.43625(6) 0.01837(15) 0.18032(2) 0.0246(3) Uani 1 1 d . . .
Se13 Se 0.37982(6) 0.45534(14) 0.11168(2) 0.0200(3) Uani 1 1 d . . .
Se14 Se 0.28903(6) 0.73208(14) 0.10348(3) 0.0230(3) Uani 1 1 d . . .
Se15 Se 0.27288(6) 0.49647(15) 0.15090(2) 0.0236(3) Uani 1 1 d . . .
Se16 Se 0.16575(6) 0.43926(15) 0.09480(3) 0.0250(3) Uani 1 1 d . . .
Se17 Se 0.26976(6) 0.17314(14) 0.10789(2) 0.0210(3) Uani 1 1 d . . .
Se18 Se 0.27539(6) 0.41484(14) 0.06087(2) 0.0220(3) Uani 1 1 d . . .
Se19 Se 0.29039(6) 0.02027(14) 0.05907(2) 0.0212(3) Uani 1 1 d . . .
Se2 Se 0.66223(6) 0.47249(16) 0.07351(3) 0.0263(3) Uani 1 1 d . . .
Se20 Se 0.24037(6) 0.01635(15) 0.00042(3) 0.0240(3) Uani 1 1 d . . .
Se21 Se 0.32053(6) 0.72934(14) 0.02406(3) 0.0279(3) Uani 1 1 d . . .
Se22 Se 0.35188(6) 0.28041(14) 0.02226(2) 0.0198(3) Uani 1 1 d . . .
Se23 Se 0.44067(6) 0.00330(14) 0.04263(3) 0.0244(3) Uani 1 1 d . . .
Se24 Se 0.39866(6) 0.46941(16) 0.48312(3) 0.0273(3) Uani 1 1 d . . .
Se25 Se 0.08193(7) 0.52304(16) 0.31660(3) 0.0292(3) Uani 1 1 d . . .
Se26 Se 0.21111(6) 0.51532(15) 0.29108(3) 0.0257(3) Uani 1 1 d . . .
Se27 Se 0.11322(6) 0.77919(14) 0.27578(2) 0.0225(3) Uani 1 1 d . . .
Se28 Se 0.10633(6) 0.22713(15) 0.26291(3) 0.0277(3) Uani 1 1 d . . .
Se29 Se 0.00703(6) 0.50551(15) 0.25317(3) 0.0262(3) Uani 1 1 d . . .
Se3 Se 0.56002(6) 0.21652(14) 0.05325(3) 0.0237(3) Uani 1 1 d . . .
Se30 Se 0.13680(6) 0.52613(14) 0.22990(2) 0.0208(3) Uani 1 1 d . . .
Se31 Se 0.12324(6) 0.58131(14) 0.72569(2) 0.0225(3) Uani 1 1 d . . .
Se32 Se 0.09919(6) 0.54285(15) 0.66809(3) 0.0246(3) Uani 1 1 d . . .
Se33 Se 0.19899(6) 0.69198(14) 0.18980(2) 0.0207(3) Uani 1 1 d . . .
Se34 Se 0.26406(6) 0.01600(15) 0.16148(2) 0.0237(3) Uani 1 1 d . . .
Se35 Se 0.19957(6) 0.24804(14) 0.20036(2) 0.0234(3) Uani 1 1 d . . .
Se36 Se 0.72213(6) 0.47451(14) 0.27691(2) 0.0205(3) Uani 1 1 d . . .
Se37 Se 0.59995(6) 0.32818(13) 0.27227(2) 0.0204(3) Uani 1 1 d . . .
Se38 Se 0.57567(6) 0.03894(14) 0.30974(2) 0.0222(3) Uani 1 1 d . . .
Se39 Se 0.49596(6) 0.08352(16) 0.25682(3) 0.0266(3) Uani 1 1 d . . .
Se4 Se 0.45955(6) 0.26835(14) 0.43348(3) 0.0246(3) Uani 1 1 d . . .
Se40 Se 0.28884(6) 0.57354(14) 0.22541(2) 0.0200(3) Uani 1 1 d . . .
Se41 Se 0.37286(6) 0.28434(14) 0.24280(2) 0.0235(3) Uani 1 1 d . . .
Se42 Se 0.62758(6) 0.08654(14) 0.22193(2) 0.0203(3) Uani 1 1 d . . .
Se43 Se 0.64219(6) 0.46708(14) 0.22472(2) 0.0201(3) Uani 1 1 d . . .
Se44 Se 0.77435(6) 0.49637(15) 0.20936(3) 0.0248(3) Uani 1 1 d . . .
Se45 Se 0.32080(6) 0.28378(14) 0.30560(3) 0.0261(3) Uani 1 1 d . . .
Se46 Se 0.69192(6) 0.23280(14) 0.18103(2) 0.0213(3) Uani 1 1 d . . .
Se47 Se 0.58147(6) 0.48051(15) 0.16367(3) 0.0250(3) Uani 1 1 d . . .
Se48 Se 0.28507(6) 0.00256(15) 0.35754(2) 0.0255(3) Uani 1 1 d . . .
Se49 Se 0.88465(6) 0.49183(15) 0.12231(3) 0.0235(3) Uani 1 1 d . . .
Se5 Se 0.52094(6) 0.44838(13) 0.09845(2) 0.0197(3) Uani 1 1 d . . .
Se50 Se 0.08353(6) 0.01043(16) 0.31724(3) 0.0270(3) Uani 1 1 d . . .
Se51 Se 0.03030(6) 0.26468(14) 0.35387(2) 0.0208(3) Uani 1 1 d . . .
Se52 Se 0.00623(6) 0.21369(14) 0.14352(3) 0.0265(3) Uani 1 1 d . . .
Se53 Se 0.07913(6) 0.50614(15) 0.16994(3) 0.0251(3) Uani 1 1 d . . .
Se54 Se 0.03720(6) 0.50818(14) 0.11031(2) 0.0215(3) Uani 1 1 d . . .
Se55 Se 0.05327(6) 0.59996(14) 0.61011(2) 0.0226(3) Uani 1 1 d . . .
Se56 Se 0.16749(6) 0.57439(15) 0.57929(3) 0.0269(3) Uani 1 1 d . . .
Se57 Se 0.06458(6) 0.66364(14) 0.06219(2) 0.0204(3) Uani 1 1 d . . .
Se58 Se 0.04624(6) 0.22067(14) 0.06781(2) 0.0226(3) Uani 1 1 d . . .
Se59 Se 0.07005(6) 0.51027(14) 0.52066(2) 0.0223(3) Uani 1 1 d . . .
Se6 Se 0.45339(6) 0.47691(15) 0.04550(2) 0.0227(3) Uani 1 1 d . . .
Se60 Se 0.04436(6) 0.44906(14) 0.44346(2) 0.0202(3) Uani 1 1 d . . .
Se61 Se 0.13455(6) 0.29932(13) 0.47927(2) 0.0196(3) Uani 1 1 d . . .
Se62 Se 0.08593(6) 0.48560(14) 0.01179(2) 0.0235(3) Uani 1 1 d . . .
Se63 Se 0.22849(6) 0.45798(15) 0.00171(2) 0.0248(3) Uani 1 1 d . . .
Se64 Se 0.05422(6) 0.04837(14) 0.44391(2) 0.0195(3) Uani 1 1 d . . .
Se65 Se 0.13935(6) 0.75573(13) 0.46027(3) 0.0224(3) Uani 1 1 d . . .
Se66 Se 0.19863(6) 0.05990(13) 0.43653(2) 0.0203(3) Uani 1 1 d . . .
Se67 Se 0.18626(6) 0.44650(13) 0.43534(2) 0.0187(3) Uani 1 1 d . . .
Se68 Se 0.12872(6) 0.47687(15) 0.38037(3) 0.0248(3) Uani 1 1 d . . .
Se69 Se 0.78363(6) 0.26172(14) 0.09640(3) 0.0254(3) Uani 1 1 d . . .
Se7 Se 0.53226(6) 0.06305(14) 0.10009(2) 0.0208(3) Uani 1 1 d . . .
Se70 Se 0.33111(6) 0.45321(16) 0.41664(3) 0.0279(3) Uani 1 1 d . . .
Se71 Se 0.23020(6) 0.20973(14) 0.39124(3) 0.0240(3) Uani 1 1 d . . .
Se72 Se 0.28290(6) 0.48036(15) 0.35799(2) 0.0261(3) Uani 1 1 d . . .
Se8 Se 0.52452(6) 0.26290(14) 0.37392(3) 0.0235(3) Uani 1 1 d . . .
Se9 Se 0.38950(6) 0.05430(13) 0.11157(2) 0.0197(3) Uani 1 1 d . . .

loop_
_atom_site_aniso_label
_atom_site_aniso_U_11
_atom_site_aniso_U_22
_atom_site_aniso_U_33
_atom_site_aniso_U_23
_atom_site_aniso_U_13
_atom_site_aniso_U_12
As1 0.0207(7) 0.0197(6) 0.0215(7) -0.0019(6) 0.0024(6) -0.0012(5)
As2 0.0231(7) 0.0182(6) 0.0182(7) 0.0004(5) 0.0008(6) 0.0004(5)
As3 0.0210(7) 0.0189(6) 0.0179(7) -0.0004(5) -0.0025(6) -0.0006(5)
As4 0.0195(7) 0.0197(6) 0.0218(7) 0.0007(6) 0.0006(6) -0.0001(5)
As5 0.0248(7) 0.0198(6) 0.0183(7) -0.0005(5) 0.0016(6) -0.0024(6)
As6 0.0262(8) 0.0195(6) 0.0192(7) 0.0002(5) -0.0033(6) 0.0032(6)
As7 0.0223(7) 0.0186(6) 0.0179(7) 0.0003(5) -0.0017(6) 0.0013(5)
As8 0.0211(7) 0.0201(6) 0.0182(7) 0.0011(5) 0.0012(6) 0.0015(5)
As9 0.0211(7) 0.0190(6) 0.0210(7) -0.0024(5) 0.0027(6) -0.0019(5)
K1 0.0313(18) 0.0270(16) 0.0291(17) 0.0026(13) -0.0029(14) -0.0041(14)
K10 0.0360(19) 0.0332(17) 0.0309(18) -0.0023(15) -0.0023(15) 0.0036(15)
K11 0.0294(17) 0.0264(15) 0.0224(15) 0.0012(13) -0.0032(13) -0.0052(13)
K12 0.0271(17) 0.0289(16) 0.0245(16) -0.0024(13) -0.0007(13) 0.0007(13)
K13 0.0327(18) 0.0275(16) 0.0226(15) 0.0022(13) 0.0014(14) 0.0014(14)
K14 0.0282(17) 0.0281(16) 0.0301(17) -0.0021(14) -0.0006(14) 0.0013(13)
K15 0.0323(19) 0.045(2) 0.046(2) -0.0128(18) 0.0006(17) 0.0060(16)
K16 0.0322(18) 0.0231(15) 0.0301(17) -0.0016(13) -0.0026(14) -0.0003(13)
K17 0.0321(18) 0.0290(16) 0.0263(16) -0.0008(13) 0.0040(14) -0.0037(14)
K18 0.032(2) 0.041(2) 0.067(3) -0.022(2) 0.004(2) 0.0012(17)
K19 0.046(2) 0.0354(18) 0.0334(19) 0.0045(15) -0.0071(17) -0.0103(17)
K2 0.041(2) 0.0296(17) 0.0365(19) 0.0020(15) 0.0005(17) -0.0006(15)
K20 0.0321(18) 0.0249(15) 0.0322(17) -0.0003(14) -0.0038(15) -0.0003(13)
K21 0.037(2) 0.0324(18) 0.071(3) -0.0145(19) 0.015(2) 0.0000(16)
K3 0.037(2) 0.0353(18) 0.0263(17) -0.0022(14) -0.0027(15) 0.0104(15)
K4 0.0339(18) 0.0288(16) 0.0299(17) 0.0062(14) 0.0016(15) 0.0031(14)
K5 0.0259(16) 0.0280(15) 0.0226(15) -0.0019(13) 0.0001(13) -0.0032(13)
K6 0.042(2) 0.0289(17) 0.0288(17) 0.0029(14) -0.0040(15) 0.0009(15)
K7 0.035(2) 0.0308(18) 0.059(3) -0.0174(18) 0.0127(19) -0.0080(15)
K8 0.0241(16) 0.0269(15) 0.0200(15) 0.0034(12) -0.0007(13) 0.0022(12)
K9 0.0325(18) 0.0266(16) 0.0287(17) -0.0016(13) -0.0053(14) 0.0017(14)
P1 0.0219(18) 0.0224(17) 0.0225(18) 0.0014(14) 0.0012(15) -0.0035(14)
P10 0.0221(18) 0.0181(16) 0.0217(18) 0.0008(14) 0.0021(15) 0.0006(14)
P11 0.0175(17) 0.0193(16) 0.0195(17) -0.0018(14) 0.0010(14) -0.0004(13)
P12 0.0210(18) 0.0205(16) 0.0171(16) -0.0003(14) -0.0010(14) 0.0024(14)
P13 0.0226(19) 0.0200(17) 0.0241(18) 0.0006(14) 0.0027(15) -0.0026(14)
P14 0.0225(18) 0.0164(16) 0.0177(16) -0.0006(13) -0.0002(14) -0.0008(14)
P15 0.0230(18) 0.0209(17) 0.0176(17) -0.0020(14) -0.0015(15) 0.0002(14)
P16 0.0237(19) 0.0210(17) 0.0186(17) -0.0004(14) -0.0012(15) 0.0003(14)
P17 0.0188(17) 0.0208(17) 0.0206(17) 0.0007(14) 0.0005(15) -0.0016(14)
P18 0.0202(18) 0.0193(16) 0.0195(17) -0.0015(14) 0.0016(15) -0.0010(14)
P19 0.0205(18) 0.0223(17) 0.0180(17) -0.0031(14) 0.0001(15) 0.0027(14)
P2 0.0217(18) 0.0203(16) 0.0181(17) -0.0015(14) 0.0003(15) 0.0006(14)
P20 0.0190(17) 0.0196(16) 0.0175(16) 0.0002(13) -0.0001(14) 0.0001(14)
P21 0.0218(18) 0.0194(16) 0.0150(16) 0.0007(13) -0.0044(14) 0.0012(14)
P22 0.0232(18) 0.0171(16) 0.0207(17) 0.0002(14) 0.0025(15) 0.0004(14)
P23 0.0228(18) 0.0197(16) 0.0192(17) -0.0005(14) 0.0026(15) -0.0001(14)
P24 0.0211(18) 0.0206(17) 0.0217(18) -0.0012(14) 0.0010(15) -0.0037(14)
P3 0.0217(18) 0.0159(15) 0.0184(16) 0.0005(13) -0.0012(14) -0.0015(13)
P4 0.0229(19) 0.0211(17) 0.0190(17) -0.0001(14) -0.0024(15) -0.0024(14)
P5 0.0204(18) 0.0252(18) 0.0189(17) -0.0018(14) 0.0016(15) -0.0001(15)
P6 0.0203(18) 0.0212(17) 0.0162(16) -0.0006(13) -0.0039(14) 0.0003(14)
P7 0.0200(18) 0.0204(16) 0.0205(17) -0.0020(14) -0.0005(15) 0.0009(14)
P8 0.0192(17) 0.0213(17) 0.0193(17) 0.0022(14) -0.0035(14) 0.0007(14)
P9 0.028(2) 0.0201(17) 0.0193(17) 0.0007(14) 0.0016(15) 0.0015(14)
Se1 0.0305(8) 0.0265(7) 0.0191(7) 0.0010(6) 0.0044(6) -0.0035(6)
Se10 0.0226(7) 0.0284(7) 0.0262(7) 0.0050(6) -0.0057(6) -0.0010(6)
Se11 0.0211(7) 0.0189(6) 0.0201(7) -0.0014(5) -0.0029(6) -0.0018(5)
Se12 0.0281(8) 0.0260(7) 0.0200(7) -0.0003(6) 0.0038(6) -0.0043(6)
Se13 0.0200(7) 0.0186(6) 0.0213(7) 0.0032(5) 0.0001(6) 0.0007(5)
Se14 0.0242(7) 0.0181(6) 0.0265(7) 0.0022(6) -0.0011(6) 0.0020(5)
Se15 0.0263(7) 0.0243(7) 0.0200(7) -0.0006(6) 0.0006(6) 0.0017(6)
Se16 0.0195(7) 0.0270(7) 0.0279(7) -0.0029(6) -0.0029(6) 0.0022(6)
Se17 0.0225(7) 0.0203(6) 0.0201(7) 0.0016(5) -0.0002(6) -0.0002(5)
Se18 0.0269(7) 0.0212(6) 0.0178(6) 0.0010(5) 0.0005(6) 0.0030(6)
Se19 0.0234(7) 0.0200(6) 0.0201(7) 0.0008(5) 0.0007(6) -0.0022(5)
Se2 0.0190(7) 0.0319(7) 0.0276(8) 0.0043(6) -0.0032(6) -0.0020(6)
Se20 0.0216(7) 0.0236(7) 0.0259(7) -0.0017(6) -0.0070(6) -0.0004(6)
Se21 0.0312(8) 0.0179(7) 0.0337(8) -0.0028(6) -0.0054(7) 0.0005(6)
Se22 0.0226(7) 0.0187(6) 0.0180(6) 0.0016(5) 0.0008(6) -0.0002(5)
Se23 0.0214(7) 0.0219(7) 0.0290(7) 0.0010(6) -0.0048(6) -0.0017(6)
Se24 0.0322(8) 0.0290(7) 0.0212(7) 0.0013(6) 0.0054(6) -0.0039(6)
Se25 0.0359(9) 0.0333(8) 0.0189(7) 0.0037(6) 0.0059(6) 0.0017(7)
Se26 0.0237(7) 0.0253(7) 0.0271(7) -0.0021(6) -0.0060(6) -0.0002(6)
Se27 0.0282(8) 0.0195(6) 0.0198(7) -0.0012(5) 0.0016(6) 0.0015(6)
Se28 0.0267(8) 0.0182(7) 0.0385(9) 0.0005(6) 0.0056(7) -0.0022(6)
Se29 0.0210(7) 0.0300(7) 0.0273(7) 0.0027(6) -0.0006(6) -0.0011(6)
Se3 0.0277(7) 0.0189(6) 0.0252(7) -0.0018(6) 0.0080(6) 0.0004(6)
Se30 0.0246(7) 0.0204(6) 0.0175(6) -0.0019(5) 0.0016(6) -0.0022(6)
Se31 0.0251(7) 0.0211(7) 0.0218(7) -0.0029(5) 0.0045(6) -0.0050(5)
Se32 0.0235(7) 0.0262(7) 0.0232(7) -0.0008(6) -0.0057(6) 0.0002(6)
Se33 0.0209(7) 0.0193(6) 0.0216(7) -0.0016(5) -0.0005(6) 0.0001(5)
Se34 0.0251(7) 0.0248(7) 0.0212(7) 0.0007(6) 0.0029(6) -0.0004(6)
Se35 0.0269(7) 0.0176(6) 0.0252(7) -0.0003(5) -0.0011(6) 0.0028(6)
Se36 0.0227(7) 0.0200(6) 0.0184(6) 0.0015(5) -0.0024(6) -0.0015(5)
Se37 0.0230(7) 0.0174(6) 0.0206(7) 0.0003(5) 0.0004(6) 0.0017(5)
Se38 0.0246(7) 0.0230(7) 0.0190(7) 0.0005(5) 0.0004(6) 0.0001(6)
Se39 0.0207(7) 0.0311(7) 0.0274(7) 0.0054(6) -0.0045(6) -0.0015(6)
Se4 0.0293(8) 0.0183(6) 0.0262(7) -0.0012(6) 0.0005(6) 0.0000(6)
Se40 0.0194(7) 0.0185(6) 0.0218(7) 0.0013(5) -0.0004(6) -0.0006(5)
Se41 0.0280(8) 0.0178(6) 0.0242(7) -0.0011(5) -0.0011(6) 0.0028(6)
Se42 0.0240(7) 0.0188(6) 0.0179(6) -0.0001(5) -0.0011(6) -0.0002(5)
Se43 0.0240(7) 0.0194(6) 0.0169(6) 0.0006(5) 0.0017(6) -0.0003(5)
Se44 0.0225(7) 0.0267(7) 0.0245(7) 0.0010(6) -0.0044(6) -0.0017(6)
Se45 0.0307(8) 0.0191(7) 0.0283(8) -0.0019(6) 0.0014(6) -0.0004(6)
Se46 0.0267(7) 0.0188(6) 0.0179(6) -0.0010(5) -0.0011(6) 0.0006(5)
Se47 0.0218(7) 0.0258(7) 0.0267(7) 0.0035(6) -0.0054(6) -0.0015(6)
Se48 0.0312(8) 0.0252(7) 0.0204(7) -0.0009(6) 0.0042(6) 0.0019(6)
Se49 0.0217(7) 0.0238(7) 0.0244(7) 0.0024(6) -0.0034(6) 0.0015(6)
Se5 0.0232(7) 0.0187(6) 0.0173(6) 0.0001(5) 0.0007(6) 0.0001(5)
Se50 0.0307(8) 0.0301(7) 0.0207(7) -0.0013(6) 0.0059(6) 0.0036(6)
Se51 0.0236(7) 0.0189(6) 0.0199(7) 0.0003(5) 0.0005(6) -0.0006(5)
Se52 0.0345(8) 0.0180(6) 0.0262(7) 0.0016(6) -0.0053(7) 0.0007(6)
Se53 0.0237(7) 0.0257(7) 0.0250(7) -0.0016(6) -0.0068(6) 0.0016(6)
Se54 0.0230(7) 0.0204(6) 0.0211(7) 0.0006(5) 0.0016(6) 0.0015(5)
Se55 0.0280(8) 0.0218(7) 0.0179(6) 0.0018(5) -0.0001(6) 0.0038(6)
Se56 0.0196(7) 0.0291(7) 0.0316(8) -0.0054(6) -0.0034(6) 0.0030(6)
Se57 0.0218(7) 0.0186(6) 0.0207(7) -0.0002(5) -0.0010(6) 0.0001(5)
Se58 0.0238(7) 0.0183(6) 0.0252(7) -0.0019(5) -0.0019(6) -0.0021(5)
Se59 0.0249(7) 0.0223(7) 0.0197(7) -0.0004(5) 0.0013(6) -0.0002(6)
Se6 0.0212(7) 0.0254(7) 0.0210(7) 0.0006(6) -0.0020(6) -0.0015(6)
Se60 0.0184(7) 0.0186(6) 0.0234(7) 0.0025(5) 0.0001(6) -0.0001(5)
Se61 0.0220(7) 0.0173(6) 0.0191(6) -0.0010(5) -0.0011(6) -0.0008(5)
Se62 0.0285(8) 0.0219(7) 0.0203(7) -0.0006(5) 0.0033(6) 0.0022(6)
Se63 0.0239(7) 0.0272(7) 0.0226(7) -0.0018(6) -0.0048(6) -0.0004(6)
Se64 0.0205(7) 0.0190(6) 0.0186(6) -0.0004(5) -0.0023(5) 0.0002(5)
Se65 0.0236(7) 0.0153(6) 0.0285(7) 0.0019(5) 0.0021(6) 0.0008(5)
Se66 0.0204(7) 0.0177(6) 0.0228(7) 0.0008(5) 0.0016(6) 0.0002(5)
Se67 0.0212(7) 0.0183(6) 0.0165(6) 0.0001(5) 0.0000(5) -0.0006(5)
Se68 0.0226(7) 0.0280(7) 0.0231(7) 0.0010(6) -0.0043(6) -0.0005(6)
Se69 0.0296(8) 0.0186(6) 0.0279(7) -0.0008(6) 0.0004(6) 0.0005(6)
Se7 0.0220(7) 0.0179(6) 0.0226(7) 0.0012(5) 0.0031(6) 0.0003(5)
Se70 0.0197(7) 0.0341(8) 0.0294(8) 0.0051(6) -0.0032(6) -0.0018(6)
Se71 0.0277(8) 0.0189(6) 0.0262(7) -0.0021(6) 0.0093(6) -0.0018(6)
Se72 0.0317(8) 0.0259(7) 0.0211(7) 0.0002(6) 0.0060(6) -0.0044(6)
Se8 0.0249(7) 0.0171(6) 0.0288(7) -0.0018(6) 0.0034(6) -0.0007(5)
Se9 0.0196(7) 0.0191(6) 0.0200(7) -0.0012(5) -0.0025(6) 0.0010(5)

loop_
_atom_type_symbol
_atom_type_description
_atom_type_scat_dispersion_real
_atom_type_scat_dispersion_imag
_atom_type_scat_source
P P 0.1023 0.0942 'International Tables Vol C Tables 4.2.6.8 and 6.1.1.4'
K K 0.2009 0.2494 'International Tables Vol C Tables 4.2.6.8 and 6.1.1.4'
As As 0.0499 2.0058 'International Tables Vol C Tables 4.2.6.8 and 6.1.1.4'
Se Se -0.0929 2.2259 'International Tables Vol C Tables 4.2.6.8 and 6.1.1.4'

loop_
_geom_angle_atom_site_label_1
_geom_angle_atom_site_label_2
_geom_angle_atom_site_label_3
_geom_angle
_geom_angle_site_symmetry_1
_geom_angle_site_symmetry_3
_geom_angle_publ_flag
Se3 As1 Se5 97.77(7) . . ?
Se3 As1 Se7 82.10(6) . . ?
Se5 As1 Se7 95.99(7) . . ?
Se13 As2 Se9 106.12(7) . . ?
Se13 As2 Se11 85.97(6) . . ?
Se9 As2 Se11 98.83(7) . . ?
Se13 As2 K11 121.18(8) . . ?
Se9 As2 K11 130.51(8) . . ?
Se11 As2 K11 98.19(8) . . ?
Se18 As3 Se22 87.42(6) . . ?
Se18 As3 Se19 103.43(7) . . ?
Se22 As3 Se19 100.09(7) . . ?
Se27 As4 Se31 86.14(6) . 4_575 ?
Se27 As4 Se30 100.97(7) . . ?
Se31 As4 Se30 102.91(7) 4_575 . ?
Se36 As5 Se40 106.23(7) . 2_645 ?
Se36 As5 Se37 87.60(7) . . ?
Se40 As5 Se37 98.21(7) 2_645 . ?
Se36 As5 K8 125.61(8) . . ?
Se40 As5 K8 124.92(8) 2_645 . ?
Se37 As5 K8 100.96(8) . . ?
Se46 As6 Se43 99.37(7) . . ?
Se46 As6 Se42 83.45(6) . . ?
Se43 As6 Se42 94.55(7) . . ?
Se55 As7 Se51 87.72(6) 3_566 . ?
Se55 As7 Se54 102.65(7) 3_566 2_545 ?
Se51 As7 Se54 100.65(7) . 2_545 ?
Se60 As8 Se64 105.69(7) . . ?
Se60 As8 Se61 87.38(6) . . ?
Se64 As8 Se61 98.97(7) . . ?
Se60 As8 K5 125.88(8) . 3_566 ?
Se64 As8 K5 123.78(8) . 3_566 ?
Se61 As8 K5 103.72(8) . 3_566 ?
Se71 As9 Se67 98.69(7) . . ?
Se71 As9 Se66 80.70(6) . . ?
Se67 As9 Se66 97.16(7) . . ?
Se18 K1 Se58 123.75(11) . . ?
Se18 K1 Se59 172.63(12) . 4_565 ?
Se58 K1 Se59 63.61(7) . 4_565 ?
Se18 K1 Se56 106.91(10) . 4_565 ?
Se58 K1 Se56 73.88(7) . 4_565 ?
Se59 K1 Se56 73.94(7) 4_565 4_565 ?
Se18 K1 Se19 64.93(7) . . ?
Se58 K1 Se19 130.56(10) . . ?
Se59 K1 Se19 110.58(9) 4_565 . ?
Se56 K1 Se19 58.48(6) 4_565 . ?
Se18 K1 Se20 95.20(9) . . ?
Se58 K1 Se20 140.83(11) . . ?
Se59 K1 Se20 77.43(8) 4_565 . ?
Se56 K1 Se20 92.38(8) 4_565 . ?
Se19 K1 Se20 59.11(6) . . ?
Se18 K1 P21 91.14(9) . 4_565 ?
Se58 K1 P21 105.33(11) . 4_565 ?
Se59 K1 P21 86.78(10) 4_565 4_565 ?
Se56 K1 P21 158.96(12) 4_565 4_565 ?
Se19 K1 P21 123.81(11) . 4_565 ?
Se20 K1 P21 74.91(9) . 4_565 ?
Se18 K1 Se16 58.34(6) . . ?
Se58 K1 Se16 65.64(7) . . ?
Se59 K1 Se16 128.95(11) 4_565 . ?
Se56 K1 Se16 87.38(8) 4_565 . ?
Se19 K1 Se16 97.82(9) . . ?
Se20 K1 Se16 151.93(11) . . ?
P21 K1 Se16 111.77(10) 4_565 . ?
Se18 K1 Se62 98.99(8) . . ?
Se58 K1 Se62 74.06(8) . . ?
Se59 K1 Se62 83.11(8) 4_565 . ?
Se56 K1 Se62 146.43(11) 4_565 . ?
Se19 K1 Se62 154.94(11) . . ?
Se20 K1 Se62 106.37(9) . . ?
P21 K1 Se62 33.34(7) 4_565 . ?
Se16 K1 Se62 88.41(8) . . ?
Se18 K1 P20 152.17(12) . . ?
Se58 K1 P20 34.03(7) . . ?
Se59 K1 P20 34.26(7) 4_565 . ?
Se56 K1 P20 57.83(8) 4_565 . ?
Se19 K1 P20 113.73(10) . . ?
Se20 K1 P20 107.79(10) . . ?
P21 K1 P20 109.55(12) 4_565 . ?
Se16 K1 P20 95.80(10) . . ?
Se62 K1 P20 89.55(10) . . ?
Se18 K1 Se63 60.89(6) . . ?
Se58 K1 Se63 131.13(10) . . ?
Se59 K1 Se63 115.30(10) 4_565 . ?
Se56 K1 Se63 154.96(11) 4_565 . ?
Se19 K1 Se63 96.90(9) . . ?
Se20 K1 Se63 68.68(7) . . ?
P21 K1 Se63 32.66(7) 4_565 . ?
Se16 K1 Se63 101.65(8) . . ?
Se62 K1 Se63 58.04(6) . . ?
P20 K1 Se63 142.18(12) . . ?
Se18 K1 Se61 116.09(9) . 4_565 ?
Se58 K1 Se61 105.73(9) . 4_565 ?
Se59 K1 Se61 59.24(6) 4_565 4_565 ?
Se56 K1 Se61 125.01(10) 4_565 4_565 ?
Se19 K1 Se61 111.62(9) . 4_565 ?
Se20 K1 Se61 52.63(6) . 4_565 ?
P21 K1 Se61 34.20(6) 4_565 4_565 ?
Se16 K1 Se61 144.18(10) . 4_565 ?
Se62 K1 Se61 56.39(6) . 4_565 ?
P20 K1 Se61 90.73(9) . 4_565 ?
Se63 K1 Se61 56.27(6) . 4_565 ?
Se49 K10 Se25 109.73(11) 2_655 . ?
Se49 K10 Se46 136.39(11) 2_655 2_655 ?
Se25 K10 Se46 112.92(10) . 2_655 ?
Se49 K10 Se48 78.03(8) 2_655 1_565 ?
Se25 K10 Se48 168.96(12) . 1_565 ?
Se46 K10 Se48 58.49(7) 2_655 1_565 ?
Se49 K10 Se50 61.17(7) 2_655 1_565 ?
Se25 K10 Se50 80.29(8) . 1_565 ?
Se46 K10 Se50 117.83(10) 2_655 1_565 ?
Se48 K10 Se50 97.45(9) 1_565 1_565 ?
Se49 K10 Se69 60.30(7) 2_655 2_655 ?
Se25 K10 Se69 123.36(11) . 2_655 ?
Se46 K10 Se69 101.50(10) 2_655 2_655 ?
Se48 K10 Se69 67.06(7) 1_565 2_655 ?
Se50 K10 Se69 121.33(10) 1_565 2_655 ?
Se49 K10 Se68 85.32(9) 2_655 . ?
Se25 K10 Se68 64.34(7) . . ?
Se46 K10 Se68 121.19(10) 2_655 . ?
Se48 K10 Se68 125.27(11) 1_565 . ?
Se50 K10 Se68 119.00(11) 1_565 . ?
Se69 K10 Se68 59.47(6) 2_655 . ?
Se49 K10 Se72 128.87(11) 2_655 . ?
Se25 K10 Se72 95.64(9) . . ?
Se46 K10 Se72 55.17(6) 2_655 . ?
Se48 K10 Se72 84.78(9) 1_565 . ?
Se50 K10 Se72 169.91(12) 1_565 . ?
Se69 K10 Se72 68.62(7) 2_655 . ?
Se68 K10 Se72 66.41(7) . . ?
Se49 K10 K2 136.47(11) 2_655 . ?
Se25 K10 K2 49.61(7) . . ?
Se46 K10 K2 81.01(8) 2_655 . ?
Se48 K10 K2 129.79(11) 1_565 . ?
Se50 K10 K2 129.16(11) 1_565 . ?
Se69 K10 K2 96.84(9) 2_655 . ?
Se68 K10 K2 51.77(7) . . ?
Se72 K10 K2 46.02(6) . . ?
Se49 K10 K13 42.23(6) 2_655 . ?
Se25 K10 K13 83.68(9) . . ?
Se46 K10 K13 151.18(11) 2_655 . ?
Se48 K10 K13 107.08(9) 1_565 . ?
Se50 K10 K13 87.22(8) 1_565 . ?
Se69 K10 K13 50.54(7) 2_655 . ?
Se68 K10 K13 43.33(6) . . ?
Se72 K10 K13 101.58(9) . . ?
K2 K10 K13 94.29(9) . . ?
Se49 K10 K2 57.51(7) 2_655 1_565 ?
Se25 K10 K2 126.85(10) . 1_565 ?
Se46 K10 K2 89.02(9) 2_655 1_565 ?
Se48 K10 K2 50.11(7) 1_565 1_565 ?
Se50 K10 K2 47.35(7) 1_565 1_565 ?
Se69 K10 K2 95.94(9) 2_655 1_565 ?
Se68 K10 K2 142.76(10) . 1_565 ?
Se72 K10 K2 134.14(11) . 1_565 ?
K2 K10 K2 165.12(12) . 1_565 ?
K13 K10 K2 99.70(9) . 1_565 ?
Se49 K10 K16 97.75(9) 2_655 2_655 ?
Se25 K10 K16 139.22(10) . 2_655 ?
Se46 K10 K16 53.36(7) 2_655 2_655 ?
Se48 K10 K16 43.29(6) 1_565 2_655 ?
Se50 K10 K16 140.35(10) 1_565 2_655 ?
Se69 K10 K16 48.16(6) 2_655 2_655 ?
Se68 K10 K16 89.45(8) . 2_655 ?
Se72 K10 K16 43.83(6) . 2_655 ?
K2 K10 K16 89.74(8) . 2_655 ?
K13 K10 K16 98.48(9) . 2_655 ?
K2 K10 K16 93.15(9) 1_565 2_655 ?
Se41 K11 Se15 138.06(11) . . ?
Se41 K11 Se38 78.31(8) . 2_655 ?
Se15 K11 Se38 80.14(8) . 2_655 ?
Se41 K11 Se34 126.82(10) . . ?
Se15 K11 Se34 86.74(8) . . ?
Se38 K11 Se34 150.51(11) 2_655 . ?
Se41 K11 Se35 93.54(9) . . ?
Se15 K11 Se35 78.05(8) . . ?
Se38 K11 Se35 136.24(11) 2_655 . ?
Se34 K11 Se35 64.58(7) . . ?
Se41 K11 As2 142.35(11) . . ?
Se15 K11 As2 64.76(7) . . ?
Se38 K11 As2 78.44(7) 2_655 . ?
Se34 K11 As2 72.08(7) . . ?
Se35 K11 As2 123.54(10) . . ?
Se41 K11 P12 98.60(10) . . ?
Se15 K11 P12 97.79(11) . . ?
Se38 K11 P12 171.96(13) 2_655 . ?
Se34 K11 P12 36.02(7) . . ?
Se35 K11 P12 36.04(7) . . ?
As2 K11 P12 107.81(11) . . ?
Se41 K11 Se12 88.18(8) . . ?
Se15 K11 Se12 127.70(10) . . ?
Se38 K11 Se12 90.74(8) 2_655 . ?
Se34 K11 Se12 76.58(7) . . ?
Se35 K11 Se12 132.34(10) . . ?
As2 K11 Se12 62.96(6) . . ?
P12 K11 Se12 96.61(10) . . ?
Se41 K11 Se40 60.91(6) . . ?
Se15 K11 Se40 78.00(7) . . ?
Se38 K11 Se40 69.81(7) 2_655 . ?
Se34 K11 Se40 132.98(10) . . ?
Se35 K11 Se40 68.80(7) . . ?
As2 K11 Se40 134.42(10) . . ?
P12 K11 Se40 102.19(10) . . ?
Se12 K11 Se40 145.66(10) . . ?
Se41 K11 Se36 66.56(7) . 2_645 ?
Se15 K11 Se36 132.20(10) . 2_645 ?
Se38 K11 Se36 143.94(10) 2_655 2_645 ?
Se34 K11 Se36 60.82(6) . 2_645 ?
Se35 K11 Se36 57.19(6) . 2_645 ?
As2 K11 Se36 125.76(9) . 2_645 ?
P12 K11 Se36 35.61(7) . 2_645 ?
Se12 K11 Se36 80.58(7) . 2_645 ?
Se40 K11 Se36 98.44(8) . 2_645 ?
Se41 K11 K9 61.29(7) . . ?
Se15 K11 K9 122.20(9) . . ?
Se38 K11 K9 46.82(6) 2_655 . ?
Se34 K11 K9 126.52(10) . . ?
Se35 K11 K9 154.62(10) . . ?
As2 K11 K9 81.22(8) . . ?
P12 K11 K9 137.94(11) . . ?
Se12 K11 K9 49.96(6) . . ?
Se40 K11 K9 98.70(8) . . ?
Se36 K11 K9 105.53(8) 2_645 . ?
Se41 K11 K12 48.96(6) . . ?
Se15 K11 K12 110.21(9) . . ?
Se38 K11 K12 112.38(9) 2_655 . ?
Se34 K11 K12 96.90(8) . . ?
Se35 K11 K12 44.64(6) . . ?
As2 K11 K12 167.74(10) . . ?
P12 K11 K12 60.90(9) . . ?
Se12 K11 K12 120.69(9) . . ?
Se40 K11 K12 50.17(6) . . ?
Se36 K11 K12 48.31(6) 2_645 . ?
K9 K11 K12 110.25(9) . . ?
Se26 K12 Se28 77.42(8) . . ?
Se26 K12 Se35 129.58(11) . . ?
Se28 K12 Se35 85.83(9) . . ?
Se26 K12 Se44 97.48(9) . 2_645 ?
Se28 K12 Se44 73.63(8) . 2_645 ?
Se35 K12 Se44 122.87(10) . 2_645 ?
Se26 K12 Se41 108.56(10) . . ?
Se28 K12 Se41 174.02(11) . . ?
Se35 K12 Se41 90.08(8) . . ?
Se44 K12 Se41 105.15(9) 2_645 . ?
Se26 K12 Se45 63.07(7) . . ?
Se28 K12 Se45 115.55(10) . . ?
Se35 K12 Se45 158.32(11) . . ?
Se44 K12 Se45 64.37(7) 2_645 . ?
Se41 K12 Se45 68.32(7) . . ?
Se26 K12 Se36 169.81(12) . 2_645 ?
Se28 K12 Se36 107.74(9) . 2_645 ?
Se35 K12 Se36 60.29(6) . 2_645 ?
Se44 K12 Se36 76.10(7) 2_645 2_645 ?
Se41 K12 Se36 66.37(6) . 2_645 ?
Se45 K12 Se36 106.80(9) . 2_645 ?
Se26 K12 P15 89.82(10) . . ?
Se28 K12 P15 105.83(11) . . ?
Se35 K12 P15 140.60(11) . . ?
Se44 K12 P15 35.70(7) 2_645 . ?
Se41 K12 P15 74.75(9) . . ?
Se45 K12 P15 33.66(7) . . ?
Se36 K12 P15 80.36(9) 2_645 . ?
Se26 K12 Se40 80.13(8) . . ?
Se28 K12 Se40 123.28(10) . . ?
Se35 K12 Se40 70.23(7) . . ?
Se44 K12 Se40 161.21(11) 2_645 . ?
Se41 K12 Se40 58.94(6) . . ?
Se45 K12 Se40 98.55(8) . . ?
Se36 K12 Se40 103.35(9) 2_645 . ?
P15 K12 Se40 125.52(11) . . ?
Se26 K12 Se30 69.31(7) . . ?
Se28 K12 Se30 60.96(6) . . ?
Se35 K12 Se30 61.03(6) . . ?
Se44 K12 Se30 134.33(10) 2_645 . ?
Se41 K12 Se30 120.52(9) . . ?
Se45 K12 Se30 131.21(10) . . ?
Se36 K12 Se30 120.84(10) 2_645 . ?
P15 K12 Se30 156.82(11) . . ?
Se40 K12 Se30 62.43(6) . . ?
Se26 K12 K11 130.48(10) . . ?
Se28 K12 K11 132.08(10) . . ?
Se35 K12 K11 46.28(6) . . ?
Se44 K12 K11 126.10(9) 2_645 . ?
Se41 K12 K11 43.86(6) . . ?
Se45 K12 K11 112.17(9) . . ?
Se36 K12 K11 52.51(6) 2_645 . ?
P15 K12 K11 111.27(10) . . ?
Se40 K12 K11 50.87(6) . . ?
Se30 K12 K11 90.54(8) . . ?
Se26 K12 K2 47.15(6) . . ?
Se28 K12 K2 64.05(8) . . ?
Se35 K12 K2 149.88(11) . . ?
Se44 K12 K2 50.54(6) 2_645 . ?
Se41 K12 K2 119.91(10) . . ?
Se45 K12 K2 51.60(7) . . ?
Se36 K12 K2 126.56(9) 2_645 . ?
P15 K12 K2 55.76(8) . . ?
Se40 K12 K2 125.82(9) . . ?
Se30 K12 K2 101.34(8) . . ?
K11 K12 K2 163.77(10) . . ?
Se49 K13 Se58 129.35(11) 2_655 2 ?
Se49 K13 Se68 97.71(9) 2_655 . ?
Se58 K13 Se68 128.41(11) 2 . ?
Se49 K13 Se52 78.95(8) 2_655 2 ?
Se58 K13 Se52 89.29(9) 2 2 ?
Se68 K13 Se52 79.20(8) . 2 ?
Se49 K13 Se60 165.31(12) 2_655 . ?
Se58 K13 Se60 60.25(6) 2 . ?
Se68 K13 Se60 79.05(7) . . ?
Se52 K13 Se60 114.08(10) 2 . ?
Se49 K13 Se65 102.97(10) 2_655 . ?
Se58 K13 Se65 87.98(8) 2 . ?
Se68 K13 Se65 102.36(9) . . ?
Se52 K13 Se65 177.27(12) 2 . ?
Se60 K13 Se65 64.26(6) . . ?
Se49 K13 P23 88.50(10) 2_655 . ?
Se58 K13 P23 140.79(11) 2 . ?
Se68 K13 P23 35.16(7) . . ?
Se52 K13 P23 110.64(11) 2 . ?
Se60 K13 P23 80.63(9) . . ?
Se65 K13 P23 71.49(9) . . ?
Se49 K13 Se54 67.83(7) 2_655 2 ?
Se58 K13 Se54 63.80(7) 2 2 ?
Se68 K13 Se54 138.11(11) . 2 ?
Se52 K13 Se54 59.86(6) 2 2 ?
Se60 K13 Se54 123.83(10) . 2 ?
Se65 K13 Se54 118.92(9) . 2 ?
P23 K13 Se54 155.41(11) . 2 ?
Se49 K13 Se69 61.64(7) 2_655 2_655 ?
Se58 K13 Se69 152.65(11) 2 2_655 ?
Se68 K13 Se69 62.70(7) . 2_655 ?
Se52 K13 Se69 118.06(10) 2 2_655 ?
Se60 K13 Se69 104.72(9) . 2_655 ?
Se65 K13 Se69 64.67(7) . 2_655 ?
P23 K13 Se69 32.51(7) . 2_655 ?
Se54 K13 Se69 128.09(9) 2 2_655 ?
Se49 K13 Se64 75.64(7) 2_655 1_565 ?
Se58 K13 Se64 69.05(7) 2 1_565 ?
Se68 K13 Se64 155.76(12) . 1_565 ?
Se52 K13 Se64 121.13(10) 2 1_565 ?
Se60 K13 Se64 101.40(8) . 1_565 ?
Se65 K13 Se64 57.94(6) . 1_565 ?
P23 K13 Se64 120.64(11) . 1_565 ?
Se54 K13 Se64 61.46(6) 2 1_565 ?
Se69 K13 Se64 94.27(8) 2_655 1_565 ?
Se49 K13 K5 124.07(10) 2_655 . ?
Se58 K13 K5 44.46(6) 2 . ?
Se68 K13 K5 127.74(10) . . ?
Se52 K13 K5 133.65(10) 2 . ?
Se60 K13 K5 52.32(6) . . ?
Se65 K13 K5 43.64(6) . . ?
P23 K13 K5 109.62(10) . . ?
Se54 K13 K5 90.02(8) 2 . ?
Se69 K13 K5 108.21(9) 2_655 . ?
Se64 K13 K5 49.25(6) 1_565 . ?
Se49 K13 K10 46.61(6) 2_655 . ?
Se58 K13 K10 158.07(11) 2 . ?
Se68 K13 K10 51.39(7) . . ?
Se52 K13 K10 68.86(8) 2 . ?
Se60 K13 K10 129.75(9) . . ?
Se65 K13 K10 113.87(9) . . ?
P23 K13 K10 54.99(8) . . ?
Se54 K13 K10 101.55(8) 2 . ?
Se69 K13 K10 49.22(6) 2_655 . ?
Se64 K13 K10 120.02(9) 1_565 . ?
K5 K13 K10 157.04(10) . . ?
Se50 K14 Se29 85.09(8) 2 . ?
Se50 K14 Se28 69.07(7) 2 2 ?
Se29 K14 Se28 63.40(7) . 2 ?
Se50 K14 Se31 167.18(11) 2 4_575 ?
Se29 K14 Se31 98.56(10) . 4_575 ?
Se28 K14 Se31 123.55(10) 2 4_575 ?
Se50 K14 Se29 129.68(11) 2 2 ?
Se29 K14 Se29 87.34(8) . 2 ?
Se28 K14 Se29 63.16(7) 2 2 ?
Se31 K14 Se29 62.98(7) 4_575 2 ?
Se50 K14 Se53 72.44(7) 2 . ?
Se29 K14 Se53 98.69(9) . . ?
Se28 K14 Se53 138.48(11) 2 . ?
Se31 K14 Se53 94.82(9) 4_575 . ?
Se29 K14 Se53 157.72(11) 2 . ?
Se50 K14 Se51 59.11(6) 2 2 ?
Se29 K14 Se51 142.82(11) . 2 ?
Se28 K14 Se51 107.48(10) 2 2 ?
Se31 K14 Se51 114.34(10) 4_575 2 ?
Se29 K14 Se51 122.19(10) 2 2 ?
Se53 K14 Se51 63.18(6) . 2 ?
Se50 K14 P10 96.33(10) 2 2 ?
Se29 K14 P10 83.51(9) . 2 ?
Se28 K14 P10 33.32(7) 2 2 ?
Se31 K14 P10 96.29(10) 4_575 2 ?
Se29 K14 P10 33.35(7) 2 2 ?
Se53 K14 P10 168.22(12) . 2 ?
Se51 K14 P10 108.33(10) 2 2 ?
Se50 K14 Se25 84.29(8) 2 2 ?
Se29 K14 Se25 135.44(10) . 2 ?
Se28 K14 Se25 72.37(7) 2 2 ?
Se31 K14 Se25 101.20(9) 4_575 2 ?
Se29 K14 Se25 67.41(6) 2 2 ?
Se53 K14 Se25 118.77(10) . 2 ?
Se51 K14 Se25 56.30(6) 2 2 ?
P10 K14 Se25 54.99(7) 2 2 ?
Se50 K14 Se30 111.12(9) 2 . ?
Se29 K14 Se30 58.77(6) . . ?
Se28 K14 Se30 121.74(10) 2 . ?
Se31 K14 Se30 61.66(6) 4_575 . ?
Se29 K14 Se30 106.74(9) 2 . ?
Se53 K14 Se30 60.12(6) . . ?
Se51 K14 Se30 122.18(9) 2 . ?
P10 K14 Se30 129.39(11) 2 . ?
Se25 K14 Se30 161.57(10) 2 . ?
Se50 K14 K19 54.80(7) 2 . ?
Se29 K14 K19 55.91(7) . . ?
Se28 K14 K19 96.34(9) 2 . ?
Se31 K14 K19 117.45(10) 4_575 . ?
Se29 K14 K19 143.25(11) 2 . ?
Se53 K14 K19 47.26(7) . . ?
Se51 K14 K19 92.15(8) 2 . ?
P10 K14 K19 128.89(11) 2 . ?
Se25 K14 K19 138.44(10) 2 . ?
Se30 K14 K19 56.38(7) . . ?
Se50 K14 K19 129.81(10) 2 1_565 ?
Se29 K14 K19 133.08(10) . 1_565 ?
Se28 K14 K19 97.24(9) 2 1_565 ?
Se31 K14 K19 55.07(7) 4_575 1_565 ?
Se29 K14 K19 47.18(7) 2 1_565 ?
Se53 K14 K19 119.50(10) . 1_565 ?
Se51 K14 K19 82.26(8) 2 1_565 ?
P10 K14 K19 64.79(9) 2 1_565 ?
Se25 K14 K19 46.19(6) 2 1_565 ?
Se30 K14 K19 116.56(9) . 1_565 ?
K19 K14 K19 166.32(13) . 1_565 ?
Se20 K15 Se2 170.64(14) 3_655 . ?
Se20 K15 Se21 62.19(8) 3_655 3_665 ?
Se2 K15 Se21 121.23(12) . 3_665 ?
Se20 K15 Se65 74.28(8) 3_655 2_645 ?
Se2 K15 Se65 111.16(11) . 2_645 ?
Se21 K15 Se65 106.98(11) 3_665 2_645 ?
Se20 K15 P1 142.31(14) 3_655 . ?
Se2 K15 P1 33.71(7) . . ?
Se21 K15 P1 93.27(11) 3_665 . ?
Se65 K15 P1 143.12(13) 2_645 . ?
Se20 K15 Se63 94.00(10) 3_655 3_665 ?
Se2 K15 Se63 95.08(10) . 3_665 ?
Se21 K15 Se63 59.33(8) 3_665 3_665 ?
Se65 K15 Se63 69.50(8) 2_645 3_665 ?
P1 K15 Se63 96.95(11) . 3_665 ?
Se20 K15 Se1 122.49(12) 3_655 . ?
Se2 K15 Se1 58.74(7) . . ?
Se21 K15 Se1 63.01(8) 3_665 . ?
Se65 K15 Se1 139.06(13) 2_645 . ?
P1 K15 Se1 32.35(7) . . ?
Se63 K15 Se1 72.09(8) 3_665 . ?
Se20 K15 K7 48.92(7) 3_655 3_665 ?
Se2 K15 K7 140.33(12) . 3_665 ?
Se21 K15 K7 48.54(8) 3_665 3_665 ?
Se65 K15 K7 58.51(8) 2_645 3_665 ?
P1 K15 K7 134.15(13) . 3_665 ?
Se63 K15 K7 45.39(7) 3_665 3_665 ?
Se1 K15 K7 102.13(11) . 3_665 ?
Se20 K15 K20 142.49(13) 3_655 2_655 ?
Se2 K15 K20 46.11(7) . 2_655 ?
Se21 K15 K20 87.80(10) 3_665 2_655 ?
Se65 K15 K20 95.80(10) 2_645 2_655 ?
P1 K15 K20 53.65(8) . 2_655 ?
Se63 K15 K20 49.40(7) 3_665 2_655 ?
Se1 K15 K20 46.87(6) . 2_655 ?
K7 K15 K20 94.75(10) 3_665 2_655 ?
Se20 K15 K20 49.31(7) 3_655 2_645 ?
Se2 K15 K20 121.48(12) . 2_645 ?
Se21 K15 K20 94.62(9) 3_665 2_645 ?
Se65 K15 K20 97.94(9) 2_645 2_645 ?
P1 K15 K20 111.05(11) . 2_645 ?
Se63 K15 K20 143.22(11) 3_665 2_645 ?
Se1 K15 K20 121.60(10) . 2_645 ?
K7 K15 K20 98.19(9) 3_665 2_645 ?
K20 K15 K20 164.68(12) 2_655 2_645 ?
Se2 K16 Se7 106.22(10) . . ?
Se2 K16 Se48 77.90(8) . 2_655 ?
Se7 K16 Se48 153.93(12) . 2_655 ?
Se2 K16 Se70 95.03(9) . 2_645 ?
Se7 K16 Se70 67.07(7) . 2_645 ?
Se48 K16 Se70 138.89(12) 2_655 2_645 ?
Se2 K16 Se72 137.33(11) . 2_645 ?
Se7 K16 Se72 98.97(9) . 2_645 ?
Se48 K16 Se72 94.11(9) 2_655 2_645 ?
Se70 K16 Se72 63.86(7) 2_645 2_645 ?
Se2 K16 Se69 65.40(7) . . ?
Se7 K16 Se69 136.39(10) . . ?
Se48 K16 Se69 69.19(7) 2_655 . ?
Se70 K16 Se69 71.10(7) 2_645 . ?
Se72 K16 Se69 72.54(7) 2_645 . ?
Se2 K16 Se5 66.63(7) . . ?
Se7 K16 Se5 62.20(7) . . ?
Se48 K16 Se5 98.00(8) 2_655 . ?
Se70 K16 Se5 116.42(10) 2_645 . ?
Se72 K16 Se5 155.36(11) 2_645 . ?
Se69 K16 Se5 131.92(10) . . ?
Se2 K16 P24 109.93(11) . 2_645 ?
Se7 K16 P24 92.45(10) . 2_645 ?
Se48 K16 P24 110.61(11) 2_655 2_645 ?
Se70 K16 P24 33.83(7) 2_645 2_645 ?
Se72 K16 P24 34.05(7) 2_645 2_645 ?
Se69 K16 P24 56.26(8) . 2_645 ?
Se5 K16 P24 150.01(12) . 2_645 ?
Se2 K16 P16 105.75(10) . . ?
Se7 K16 P16 124.34(11) . . ?
Se48 K16 P16 33.94(7) 2_655 . ?
Se70 K16 P16 150.33(12) 2_645 . ?
Se72 K16 P16 86.63(10) 2_645 . ?
Se69 K16 P16 98.30(10) . . ?
Se5 K16 P16 91.52(9) . . ?
P24 K16 P16 117.18(12) 2_645 . ?
Se2 K16 Se10 157.81(11) . . ?
Se7 K16 Se10 63.68(7) . . ?
Se48 K16 Se10 102.72(9) 2_655 . ?
Se70 K16 Se10 98.33(8) 2_645 . ?
Se72 K16 Se10 64.84(7) 2_645 . ?
Se69 K16 Se10 136.01(10) . . ?
Se5 K16 Se10 91.50(8) . . ?
P24 K16 Se10 90.80(9) 2_645 . ?
P16 K16 Se10 69.59(8) . . ?
Se2 K16 K18 57.13(8) . 2_655 ?
Se7 K16 K18 112.93(10) . 2_655 ?
Se48 K16 K18 47.05(7) 2_655 2_655 ?
Se70 K16 K18 151.73(11) 2_645 2_655 ?
Se72 K16 K18 139.31(11) 2_645 2_655 ?
Se69 K16 K18 98.11(8) . 2_655 ?
Se5 K16 K18 51.46(7) . 2_655 ?
P24 K16 K18 153.51(12) 2_645 2_655 ?
P16 K16 K18 54.89(9) . 2_655 ?
Se10 K16 K18 106.82(9) . 2_655 ?
Se2 K16 K18 137.58(11) . 2_645 ?
Se7 K16 K18 52.39(7) . 2_645 ?
Se48 K16 K18 138.87(11) 2_655 2_645 ?
Se70 K16 K18 44.76(7) 2_645 2_645 ?
Se72 K16 K18 47.02(7) 2_645 2_645 ?
Se69 K16 K18 103.27(9) . 2_645 ?
Se5 K16 K18 113.94(9) . 2_645 ?
P24 K16 K18 47.08(8) 2_645 2_645 ?
P16 K16 K18 116.49(11) . 2_645 ?
Se10 K16 K18 53.62(7) . 2_645 ?
K18 K16 K18 158.13(12) 2_655 2_645 ?
Se23 K17 Se14 128.84(11) 2_655 2_645 ?
Se23 K17 Se21 76.09(8) 2_655 2_645 ?
Se14 K17 Se21 92.46(10) 2_645 2_645 ?
Se23 K17 Se6 98.71(9) 2_655 2_645 ?
Se14 K17 Se6 128.03(11) 2_645 2_645 ?
Se21 K17 Se6 78.39(8) 2_645 2_645 ?
Se23 K17 Se13 166.06(12) 2_655 2_645 ?
Se14 K17 Se13 59.93(6) 2_645 2_645 ?
Se21 K17 Se13 116.25(10) 2_645 2_645 ?
Se6 K17 Se13 78.57(7) 2_645 2_645 ?
Se23 K17 Se4 62.01(7) 2_655 . ?
Se14 K17 Se4 151.89(12) 2_645 . ?
Se21 K17 Se4 115.62(10) 2_645 . ?
Se6 K17 Se4 63.66(7) 2_645 . ?
Se13 K17 Se4 105.12(9) 2_645 . ?
Se23 K17 Se8 104.23(10) 2_655 . ?
Se14 K17 Se8 85.93(8) 2_645 . ?
Se21 K17 Se8 178.14(11) 2_645 . ?
Se6 K17 Se8 103.33(9) 2_645 . ?
Se13 K17 Se8 63.67(6) 2_645 . ?
Se4 K17 Se8 65.97(7) . . ?
Se23 K17 P2 89.13(10) 2_655 . ?
Se14 K17 P2 140.58(12) 2_645 . ?
Se21 K17 P2 108.96(11) 2_645 . ?
Se6 K17 P2 35.33(7) 2_645 . ?
Se13 K17 P2 80.79(9) 2_645 . ?
Se4 K17 P2 33.04(7) . . ?
Se8 K17 P2 72.89(9) . . ?
Se23 K17 Se9 76.27(7) 2_655 2_655 ?
Se14 K17 Se9 67.54(7) 2_645 2_655 ?
Se21 K17 Se9 120.91(10) 2_645 2_655 ?
Se6 K17 Se9 156.99(12) 2_645 2_655 ?
Se13 K17 Se9 100.81(8) 2_645 2_655 ?
Se4 K17 Se9 94.88(9) . 2_655 ?
Se8 K17 Se9 57.58(6) . 2_655 ?
P2 K17 Se9 121.66(11) . 2_655 ?
Se23 K17 Se19 67.12(7) 2_655 2_655 ?
Se14 K17 Se19 64.25(7) 2_645 2_655 ?
Se21 K17 Se19 59.78(7) 2_645 2_655 ?
Se6 K17 Se19 137.71(11) 2_645 2_655 ?
Se13 K17 Se19 123.85(10) 2_645 2_655 ?
Se4 K17 Se19 127.77(10) . 2_655 ?
Se8 K17 Se19 118.58(9) . 2_655 ?
P2 K17 Se19 155.16(11) . 2_655 ?
Se9 K17 Se19 61.49(6) 2_655 2_655 ?
Se23 K17 K6 48.58(6) 2_655 . ?
Se14 K17 K6 156.65(12) 2_645 . ?
Se21 K17 K6 64.19(8) 2_645 . ?
Se6 K17 K6 50.66(6) 2_645 . ?
Se13 K17 K6 128.91(9) 2_645 . ?
Se4 K17 K6 51.44(7) . . ?
Se8 K17 K6 117.42(10) . . ?
P2 K17 K6 55.50(8) . . ?
Se9 K17 K6 123.15(9) 2_655 . ?
Se19 K17 K6 101.00(9) 2_655 . ?
Se23 K17 K8 123.86(10) 2_655 . ?
Se14 K17 K8 43.17(6) 2_645 . ?
Se21 K17 K8 135.40(10) 2_645 . ?
Se6 K17 K8 127.99(10) 2_645 . ?
Se13 K17 K8 52.68(6) 2_645 . ?
Se4 K17 K8 108.73(9) . . ?
Se8 K17 K8 42.91(6) . . ?
P2 K17 K8 110.57(10) . . ?
Se9 K17 K8 48.29(6) 2_655 . ?
Se19 K17 K8 89.67(8) 2_655 . ?
K6 K17 K8 159.98(10) . . ?
Se70 K18 Se8 115.39(12) . . ?
Se70 K18 Se48 107.35(11) . . ?
Se8 K18 Se48 136.14(12) . . ?
Se70 K18 Se47 168.99(14) . 2_645 ?
Se8 K18 Se47 75.27(8) . 2_645 ?
Se48 K18 Se47 61.68(7) . 2_645 ?
Se70 K18 Se72 61.66(7) . . ?
Se8 K18 Se72 129.09(14) . . ?
Se48 K18 Se72 79.71(9) . . ?
Se47 K18 Se72 114.52(14) 2_645 . ?
Se70 K18 P24 34.72(7) . . ?
Se8 K18 P24 143.88(13) . . ?
Se48 K18 P24 79.39(10) . . ?
Se47 K18 P24 136.62(14) 2_645 . ?
Se72 K18 P24 34.37(7) . . ?
Se70 K18 Se4 62.56(8) . . ?
Se8 K18 Se4 66.83(8) . . ?
Se48 K18 Se4 130.70(14) . . ?
Se47 K18 Se4 122.94(12) 2_645 . ?
Se72 K18 Se4 122.40(11) . . ?
P24 K18 Se4 96.32(12) . . ?
Se70 K18 Se5 115.32(14) . 2_645 ?
Se8 K18 Se5 59.39(7) . 2_645 ?
Se48 K18 Se5 94.18(10) . 2_645 ?
Se47 K18 Se5 66.81(7) 2_645 2_645 ?
Se72 K18 Se5 171.45(14) . 2_645 ?
P24 K18 Se5 138.87(15) . 2_645 ?
Se4 K18 Se5 57.59(8) . 2_645 ?
Se70 K18 Se7 60.80(7) . 2_655 ?
Se8 K18 Se7 57.65(7) . 2_655 ?
Se48 K18 Se7 165.47(12) . 2_655 ?
Se47 K18 Se7 130.17(12) 2_645 2_655 ?
Se72 K18 Se7 86.79(9) . 2_655 ?
P24 K18 Se7 86.43(10) . 2_655 ?
Se4 K18 Se7 53.76(6) . 2_655 ?
Se5 K18 Se7 98.65(10) 2_645 2_655 ?
Se70 K18 K21 138.39(13) . . ?
Se8 K18 K21 61.59(9) . . ?
Se48 K18 K21 92.61(11) . . ?
Se47 K18 K21 47.87(8) 2_645 . ?
Se72 K18 K21 87.69(12) . . ?
P24 K18 K21 122.06(14) . . ?
Se4 K18 K21 128.09(12) . . ?
Se5 K18 K21 98.63(10) 2_645 . ?
Se7 K18 K21 92.21(10) 2_655 . ?
Se70 K18 K16 116.58(12) . 2_645 ?
Se8 K18 K16 103.94(10) . 2_645 ?
Se48 K18 K16 44.78(7) . 2_645 ?
Se47 K18 K16 55.63(7) 2_645 2_645 ?
Se72 K18 K16 123.14(11) . 2_645 ?
P24 K18 K16 109.07(12) . 2_645 ?
Se4 K18 K16 93.83(11) . 2_645 ?
Se5 K18 K16 49.87(7) 2_645 2_645 ?
Se7 K18 K16 146.16(13) 2_655 2_645 ?
K21 K18 K16 103.42(9) . 2_645 ?
Se70 K18 K16 44.08(6) . 2_655 ?
Se8 K18 K16 95.62(10) . 2_655 ?
Se48 K18 K16 122.85(11) . 2_655 ?
Se47 K18 K16 141.27(14) 2_645 2_655 ?
Se72 K18 K16 44.13(6) . 2_655 ?
P24 K18 K16 49.67(8) . 2_655 ?
Se4 K18 K16 84.84(8) . 2_655 ?
Se5 K18 K16 140.07(12) 2_645 2_655 ?
Se7 K18 K16 43.03(6) 2_655 2_655 ?
K21 K18 K16 94.39(10) . 2_655 ?
K16 K18 K16 158.12(12) 2_645 2_655 ?
Se52 K19 Se25 65.10(8) . 2_545 ?
Se52 K19 Se53 62.11(7) . . ?
Se25 K19 Se53 122.89(12) 2_545 . ?
Se52 K19 Se29 132.33(11) . 2_545 ?
Se25 K19 Se29 70.83(8) 2_545 2_545 ?
Se53 K19 Se29 165.51(13) . 2_545 ?
Se52 K19 Se32 58.75(7) . 4_565 ?
Se25 K19 Se32 79.23(8) 2_545 4_565 ?
Se53 K19 Se32 91.12(10) . 4_565 ?
Se29 K19 Se32 96.57(9) 2_545 4_565 ?
Se52 K19 Se27 104.51(10) . 2_545 ?
Se25 K19 Se27 57.63(7) 2_545 2_545 ?
Se53 K19 Se27 117.95(11) . 2_545 ?
Se29 K19 Se27 63.56(7) 2_545 2_545 ?
Se32 K19 Se27 136.04(11) 4_565 2_545 ?
Se52 K19 K14 96.56(9) . . ?
Se25 K19 K14 120.98(11) 2_545 . ?
Se53 K19 K14 49.05(7) . . ?
Se29 K19 K14 121.82(11) 2_545 . ?
Se32 K19 K14 140.11(11) 4_565 . ?
Se27 K19 K14 76.86(8) 2_545 . ?
Se52 K19 K14 90.45(9) . 1_545 ?
Se25 K19 K14 52.06(7) 2_545 1_545 ?
Se53 K19 K14 143.95(12) . 1_545 ?
Se29 K19 K14 46.66(6) 2_545 1_545 ?
Se32 K19 K14 53.32(6) 4_565 1_545 ?
Se27 K19 K14 90.04(8) 2_545 1_545 ?
K14 K19 K14 166.32(12) . 1_545 ?
Se52 K19 K4 49.99(7) . . ?
Se25 K19 K4 108.20(10) 2_545 . ?
Se53 K19 K4 46.88(7) . . ?
Se29 K19 K4 137.79(11) 2_545 . ?
Se32 K19 K4 44.64(6) 4_565 . ?
Se27 K19 K4 152.99(11) 2_545 . ?
K14 K19 K4 95.54(8) . . ?
K14 K19 K4 97.96(9) 1_545 . ?
Se72 K2 Se26 75.17(8) . . ?
Se72 K2 Se50 168.60(13) . . ?
Se26 K2 Se50 116.00(11) . . ?
Se72 K2 Se71 59.92(7) . . ?
Se26 K2 Se71 134.92(11) . . ?
Se50 K2 Se71 108.77(10) . . ?
Se72 K2 Se25 99.74(9) . . ?
Se26 K2 Se25 60.70(7) . . ?
Se50 K2 Se25 84.82(9) . . ?
Se71 K2 Se25 120.71(11) . . ?
Se72 K2 Se44 119.44(11) . 2_645 ?
Se26 K2 Se44 86.39(9) . 2_645 ?
Se50 K2 Se44 65.71(7) . 2_645 ?
Se71 K2 Se44 117.81(10) . 2_645 ?
Se25 K2 Se44 120.18(11) . 2_645 ?
Se72 K2 Se48 78.22(9) . . ?
Se26 K2 Se48 125.96(11) . . ?
Se50 K2 Se48 95.72(9) . . ?
Se71 K2 Se48 50.99(6) . . ?
Se25 K2 Se48 171.39(12) . . ?
Se44 K2 Se48 67.49(7) 2_645 . ?
Se72 K2 Se45 62.58(7) . . ?
Se26 K2 Se45 58.24(7) . . ?
Se50 K2 Se45 124.28(11) . . ?
Se71 K2 Se45 100.45(10) . . ?
Se25 K2 Se45 118.88(10) . . ?
Se44 K2 Se45 58.75(6) 2_645 . ?
Se48 K2 Se45 67.80(7) . . ?
Se72 K2 Se68 68.76(7) . . ?
Se26 K2 Se68 103.85(9) . . ?
Se50 K2 Se68 104.79(10) . . ?
Se71 K2 Se68 57.94(6) . . ?
Se25 K2 Se68 62.78(7) . . ?
Se44 K2 Se68 168.66(11) 2_645 . ?
Se48 K2 Se68 108.90(10) . . ?
Se45 K2 Se68 130.91(11) . . ?
Se72 K2 K10 51.80(7) . . ?
Se26 K2 K10 54.29(7) . . ?
Se50 K2 K10 131.80(11) . . ?
Se71 K2 K10 91.73(9) . . ?
Se25 K2 K10 47.94(7) . . ?
Se44 K2 K10 140.41(11) 2_645 . ?
Se48 K2 K10 129.40(11) . . ?
Se45 K2 K10 92.15(9) . . ?
Se68 K2 K10 50.44(6) . . ?
Se72 K2 K12 101.43(9) . . ?
Se26 K2 K12 42.47(6) . . ?
Se50 K2 K12 89.12(9) . . ?
Se71 K2 K12 146.76(11) . . ?
Se25 K2 K12 87.78(9) . . ?
Se44 K2 K12 44.10(6) 2_645 . ?
Se48 K2 K12 100.82(9) . . ?
Se45 K2 K12 47.33(6) . . ?
Se68 K2 K12 145.39(10) . . ?
K10 K2 K12 96.75(9) . . ?
Se72 K2 K10 124.76(11) . 1_545 ?
Se26 K2 K10 140.58(11) . 1_545 ?
Se50 K2 K10 48.30(7) . 1_545 ?
Se71 K2 K10 75.94(8) . 1_545 ?
Se25 K2 K10 132.32(11) . 1_545 ?
Se44 K2 K10 54.40(7) 2_645 1_545 ?
Se48 K2 K10 47.42(6) . 1_545 ?
Se45 K2 K10 98.19(9) . 1_545 ?
Se68 K2 K10 114.91(10) . 1_545 ?
K10 K2 K10 165.12(12) . 1_545 ?
K12 K2 K10 98.12(9) . 1_545 ?
Se24 K20 Se70 76.46(8) . . ?
Se24 K20 Se2 122.36(11) . 2_645 ?
Se70 K20 Se2 84.76(9) . 2_645 ?
Se24 K20 Se66 170.29(12) . . ?
Se70 K20 Se66 97.64(10) . . ?
Se2 K20 Se66 63.90(7) 2_645 . ?
Se24 K20 Se1 82.51(9) . 2_645 ?
Se70 K20 Se1 121.74(11) . 2_645 ?
Se2 K20 Se1 62.47(7) 2_645 2_645 ?
Se66 K20 Se1 107.19(9) . 2_645 ?
Se24 K20 Se63 117.71(10) . 4_566 ?
Se70 K20 Se63 158.92(12) . 4_566 ?
Se2 K20 Se63 98.51(9) 2_645 4_566 ?
Se66 K20 Se63 65.96(7) . 4_566 ?
Se1 K20 Se63 77.40(7) 2_645 4_566 ?
Se24 K20 Se20 71.62(7) . 4_566 ?
Se70 K20 Se20 103.22(9) . 4_566 ?
Se2 K20 Se20 165.60(12) 2_645 4_566 ?
Se66 K20 Se20 102.77(9) . 4_566 ?
Se1 K20 Se20 120.43(10) 2_645 4_566 ?
Se63 K20 Se20 69.77(7) 4_566 4_566 ?
Se24 K20 Se22 60.40(7) . 4_566 ?
Se70 K20 Se22 136.84(11) . 4_566 ?
Se2 K20 Se22 118.20(10) 2_645 4_566 ?
Se66 K20 Se22 124.89(10) . 4_566 ?
Se1 K20 Se22 56.79(6) 2_645 4_566 ?
Se63 K20 Se22 59.22(6) 4_566 4_566 ?
Se20 K20 Se22 63.76(7) 4_566 4_566 ?
Se24 K20 Se67 109.38(9) . . ?
Se70 K20 Se67 63.79(7) . . ?
Se2 K20 Se67 109.68(10) 2_645 . ?
Se66 K20 Se67 60.93(6) . . ?
Se1 K20 Se67 168.09(11) 2_645 . ?
Se63 K20 Se67 95.76(9) 4_566 . ?
Se20 K20 Se67 64.77(6) 4_566 . ?
Se22 K20 Se67 127.92(10) 4_566 . ?
Se24 K20 K15 134.64(11) . 2_645 ?
Se70 K20 K15 130.31(11) . 2_645 ?
Se2 K20 K15 47.07(7) 2_645 2_645 ?
Se66 K20 K15 55.00(7) . 2_645 ?
Se1 K20 K15 52.74(7) 2_645 2_645 ?
Se63 K20 K15 51.89(7) 4_566 2_645 ?
Se20 K20 K15 121.64(10) 4_566 2_645 ?
Se22 K20 K15 85.69(8) 4_566 2_645 ?
Se67 K20 K15 115.38(9) . 2_645 ?
Se24 K20 K15 54.98(7) . 2_655 ?
Se70 K20 K15 58.98(7) . 2_655 ?
Se2 K20 K15 143.68(11) 2_645 2_655 ?
Se66 K20 K15 115.40(10) . 2_655 ?
Se1 K20 K15 137.02(11) 2_645 2_655 ?
Se63 K20 K15 114.56(10) 4_566 2_655 ?
Se20 K20 K15 45.27(6) 4_566 2_655 ?
Se22 K20 K15 92.55(9) 4_566 2_655 ?
Se67 K20 K15 54.68(7) . 2_655 ?
K15 K20 K15 164.68(12) 2_645 2_655 ?
Se45 K21 Se10 73.42(8) . 2_655 ?
Se45 K21 Se39 110.57(13) . . ?
Se10 K21 Se39 158.57(15) 2_655 . ?
Se45 K21 Se47 72.98(9) . 2_645 ?
Se10 K21 Se47 104.92(12) 2_655 2_645 ?
Se39 K21 Se47 96.25(9) . 2_645 ?
Se45 K21 Se12 134.79(11) . 2_655 ?
Se10 K21 Se12 62.45(7) 2_655 2_655 ?
Se39 K21 Se12 107.29(11) . 2_655 ?
Se47 K21 Se12 126.23(15) 2_645 2_655 ?
Se45 K21 Se38 143.32(12) . . ?
Se10 K21 Se38 129.46(14) 2_655 . ?
Se39 K21 Se38 59.95(7) . . ?
Se47 K21 Se38 73.18(9) 2_645 . ?
Se12 K21 Se38 78.13(9) 2_655 . ?
Se45 K21 P13 143.30(15) . . ?
Se10 K21 P13 141.99(14) 2_655 . ?
Se39 K21 P13 33.56(7) . . ?
Se47 K21 P13 98.18(11) 2_645 . ?
Se12 K21 P13 79.56(10) 2_655 . ?
Se38 K21 P13 33.28(7) . . ?
Se45 K21 Se42 58.49(7) . 2_655 ?
Se10 K21 Se42 59.11(7) 2_655 2_655 ?
Se39 K21 Se42 104.05(13) . 2_655 ?
Se47 K21 Se42 131.26(11) 2_645 2_655 ?
Se12 K21 Se42 89.20(9) 2_655 2_655 ?
Se38 K21 Se42 154.33(13) . 2_655 ?
P13 K21 Se42 122.80(14) . 2_655 ?
Se45 K21 K9 99.76(10) . 2_645 ?
Se10 K21 K9 154.15(14) 2_655 2_645 ?
Se39 K21 K9 47.27(6) . 2_645 ?
Se47 K21 K9 49.84(7) 2_645 2_645 ?
Se12 K21 K9 124.21(11) 2_655 2_645 ?
Se38 K21 K9 46.19(6) . 2_645 ?
P13 K21 K9 53.21(8) . 2_645 ?
Se42 K21 K9 138.73(13) 2_655 2_645 ?
Se45 K21 K18 63.89(9) . . ?
Se10 K21 K18 56.90(8) 2_655 . ?
Se39 K21 K18 144.33(12) . . ?
Se47 K21 K18 48.07(8) 2_645 . ?
Se12 K21 K18 97.39(11) 2_655 . ?
Se38 K21 K18 102.11(12) . . ?
P13 K21 K18 135.28(14) . . ?
Se42 K21 K18 101.60(9) 2_655 . ?
K9 K21 K18 97.49(10) 2_645 . ?
Se33 K3 Se55 123.66(11) . 4_575 ?
Se33 K3 Se16 123.92(11) . . ?
Se55 K3 Se16 98.92(10) 4_575 . ?
Se33 K3 Se15 61.38(7) . . ?
Se55 K3 Se15 171.21(12) 4_575 . ?
Se16 K3 Se15 72.77(7) . . ?
Se33 K3 Se32 64.18(7) . 4_575 ?
Se55 K3 Se32 61.36(7) 4_575 4_575 ?
Se16 K3 Se32 151.30(13) . 4_575 ?
Se15 K3 Se32 125.10(11) . 4_575 ?
Se33 K3 Se14 108.53(10) . . ?
Se55 K3 Se14 119.44(10) 4_575 . ?
Se16 K3 Se14 71.68(7) . . ?
Se15 K3 Se14 61.36(7) . . ?
Se32 K3 Se14 135.13(12) 4_575 . ?
Se33 K3 Se56 150.10(12) . 4_575 ?
Se55 K3 Se56 57.63(6) 4_575 4_575 ?
Se16 K3 Se56 81.76(8) . 4_575 ?
Se15 K3 Se56 122.41(11) . 4_575 ?
Se32 K3 Se56 101.48(9) 4_575 4_575 ?
Se14 K3 Se56 61.80(7) . 4_575 ?
Se33 K3 Se53 59.58(7) . . ?
Se55 K3 Se53 90.49(9) 4_575 . ?
Se16 K3 Se53 88.55(9) . . ?
Se15 K3 Se53 86.49(8) . . ?
Se32 K3 Se53 72.09(7) 4_575 . ?
Se14 K3 Se53 145.75(10) . . ?
Se56 K3 Se53 144.26(11) 4_575 . ?
Se33 K3 K4 78.15(8) . . ?
Se55 K3 K4 119.24(11) 4_575 . ?
Se16 K3 K4 47.90(7) . . ?
Se15 K3 K4 53.06(7) . . ?
Se32 K3 K4 120.93(10) 4_575 . ?
Se14 K3 K4 98.25(9) . . ?
Se56 K3 K4 129.58(10) 4_575 . ?
Se53 K3 K4 49.44(6) . . ?
Se33 K3 K8 67.25(7) . 2_655 ?
Se55 K3 K8 142.79(11) 4_575 2_655 ?
Se16 K3 K8 101.24(9) . 2_655 ?
Se15 K3 K8 44.34(6) . 2_655 ?
Se32 K3 K8 106.82(9) 4_575 2_655 ?
Se14 K3 K8 42.11(6) . 2_655 ?
Se56 K3 K8 94.83(9) 4_575 2_655 ?
Se53 K3 K8 120.83(9) . 2_655 ?
K4 K3 K8 97.37(8) . 2_655 ?
Se16 K4 Se32 145.93(12) . 4_565 ?
Se16 K4 Se35 140.97(11) . . ?
Se32 K4 Se35 72.93(7) 4_565 . ?
Se16 K4 Se34 120.14(10) . . ?
Se32 K4 Se34 73.21(7) 4_565 . ?
Se35 K4 Se34 62.24(7) . . ?
Se16 K4 Se53 93.07(8) . . ?
Se32 K4 Se53 96.46(9) 4_565 . ?
Se35 K4 Se53 73.00(8) . . ?
Se34 K4 Se53 135.19(11) . . ?
Se16 K4 Se17 62.26(7) . . ?
Se32 K4 Se17 116.65(10) 4_565 . ?
Se35 K4 Se17 111.15(10) . . ?
Se34 K4 Se17 58.38(6) . . ?
Se53 K4 Se17 146.60(11) . . ?
Se16 K4 Se15 70.75(7) . . ?
Se32 K4 Se15 142.35(11) 4_565 . ?
Se35 K4 Se15 72.07(8) . . ?
Se34 K4 Se15 78.55(8) . . ?
Se53 K4 Se15 86.28(8) . . ?
Se17 K4 Se15 65.20(7) . . ?
Se16 K4 Se52 98.89(9) . . ?
Se32 K4 Se52 59.71(6) 4_565 . ?
Se35 K4 Se52 104.03(9) . . ?
Se34 K4 Se52 132.79(10) . . ?
Se53 K4 Se52 59.04(6) . . ?
Se17 K4 Se52 141.57(11) . . ?
Se15 K4 Se52 143.77(10) . . ?
Se16 K4 P12 149.73(12) . . ?
Se32 K4 P12 57.17(8) 4_565 . ?
Se35 K4 P12 33.61(7) . . ?
Se34 K4 P12 33.29(6) . . ?
Se53 K4 P12 104.38(10) . . ?
Se17 K4 P12 91.03(10) . . ?
Se15 K4 P12 85.68(10) . . ?
Se52 K4 P12 111.26(10) . . ?
Se16 K4 K3 49.13(6) . . ?
Se32 K4 K3 149.92(11) 4_565 . ?
Se35 K4 K3 96.26(9) . . ?
Se34 K4 K3 127.25(11) . . ?
Se53 K4 K3 53.50(7) . . ?
Se17 K4 K3 93.40(8) . . ?
Se15 K4 K3 48.70(6) . . ?
Se52 K4 K3 97.76(9) . . ?
P12 K4 K3 125.51(11) . . ?
Se16 K4 K19 133.22(10) . . ?
Se32 K4 K19 51.03(7) 4_565 . ?
Se35 K4 K19 58.66(7) . . ?
Se34 K4 K19 106.40(9) . . ?
Se53 K4 K19 45.87(6) . . ?
Se17 K4 K19 164.48(10) . . ?
Se15 K4 K19 117.42(10) . . ?
Se52 K4 K19 45.44(6) . . ?
P12 K4 K19 74.29(9) . . ?
K3 K4 K19 99.19(9) . . ?
Se16 K4 K11 108.96(9) . . ?
Se32 K4 K11 101.14(9) 4_565 . ?
Se35 K4 K11 42.98(6) . . ?
Se34 K4 K11 42.63(6) . . ?
Se53 K4 K11 101.19(9) . . ?
Se17 K4 K11 69.70(7) . . ?
Se15 K4 K11 42.07(6) . . ?
Se52 K4 K11 147.01(10) . . ?
P12 K4 K11 43.96(8) . . ?
K3 K4 K11 87.81(8) . . ?
K19 K4 K11 101.60(9) . . ?
Se65 K5 Se62 78.60(8) . 4_576 ?
Se65 K5 Se58 93.40(9) . 2 ?
Se62 K5 Se58 138.90(11) 4_576 2 ?
Se65 K5 As8 143.28(11) . 3_566 ?
Se62 K5 As8 78.67(8) 4_576 3_566 ?
Se58 K5 As8 122.42(10) 2 3_566 ?
Se65 K5 Se62 140.20(11) . 2 ?
Se62 K5 Se62 81.71(8) 4_576 2 ?
Se58 K5 Se62 79.36(8) 2 2 ?
As8 K5 Se62 62.84(6) 3_566 2 ?
Se65 K5 Se59 124.50(10) . 3_566 ?
Se62 K5 Se59 150.19(11) 4_576 3_566 ?
Se58 K5 Se59 64.69(7) 2 3_566 ?
As8 K5 Se59 71.72(7) 3_566 3_566 ?
Se62 K5 Se59 87.82(8) 2 3_566 ?
Se65 K5 Se59 87.47(8) . . ?
Se62 K5 Se59 90.76(9) 4_576 . ?
Se58 K5 Se59 129.48(10) 2 . ?
As8 K5 Se59 64.42(7) 3_566 . ?
Se62 K5 Se59 127.19(10) 2 . ?
Se59 K5 Se59 73.55(7) 3_566 . ?
Se65 K5 P20 97.14(10) . 2 ?
Se62 K5 P20 173.79(12) 4_576 2 ?
Se58 K5 P20 36.15(7) 2 2 ?
As8 K5 P20 107.22(10) 3_566 2 ?
Se62 K5 P20 99.11(10) 2 2 ?
Se59 K5 P20 35.92(7) 3_566 2 ?
Se59 K5 P20 93.58(10) . 2 ?
Se65 K5 Se64 61.94(6) . 1_565 ?
Se62 K5 Se64 70.70(7) 4_576 1_565 ?
Se58 K5 Se64 70.06(7) 2 1_565 ?
As8 K5 Se64 133.87(10) 3_566 1_565 ?
Se62 K5 Se64 79.00(7) 2 1_565 ?
Se59 K5 Se64 134.46(10) 3_566 1_565 ?
Se59 K5 Se64 146.32(10) . 1_565 ?
P20 K5 Se64 103.35(10) 2 1_565 ?
Se65 K5 Se60 64.92(6) . . ?
Se62 K5 Se60 142.05(10) 4_576 . ?
Se58 K5 Se60 57.39(6) 2 . ?
As8 K5 Se60 125.59(9) 3_566 . ?
Se62 K5 Se60 133.58(10) 2 . ?
Se59 K5 Se60 60.34(6) 3_566 . ?
Se59 K5 Se60 78.07(7) . . ?
P20 K5 Se60 35.49(7) 2 . ?
Se64 K5 Se60 99.15(8) 1_565 . ?
Se65 K5 K7 60.33(8) . 4_576 ?
Se62 K5 K7 47.09(7) 4_576 4_576 ?
Se58 K5 K7 153.10(11) 2 4_576 ?
As8 K5 K7 83.12(8) 3_566 4_576 ?
Se62 K5 K7 123.94(10) 2 4_576 ?
Se59 K5 K7 123.67(10) 3_566 4_576 ?
Se59 K5 K7 50.12(6) . 4_576 ?
P20 K5 K7 134.43(11) 2 4_576 ?
Se64 K5 K7 99.23(8) 1_565 4_576 ?
Se60 K5 K7 102.29(9) . 4_576 ?
Se65 K5 K13 49.76(6) . . ?
Se62 K5 K13 114.01(9) 4_576 . ?
Se58 K5 K13 43.78(6) 2 . ?
As8 K5 K13 165.79(10) 3_566 . ?
Se62 K5 K13 111.06(9) 2 . ?
Se59 K5 K13 95.81(8) 3_566 . ?
Se59 K5 K13 119.52(9) . . ?
P20 K5 K13 59.91(8) 2 . ?
Se64 K5 K13 51.32(6) 1_565 . ?
Se60 K5 K13 47.99(6) . . ?
K7 K5 K13 110.05(9) 4_576 . ?
Se1 K6 Se24 165.32(12) 4_566 . ?
Se1 K6 Se23 117.16(11) 4_566 2_655 ?
Se24 K6 Se23 76.82(8) . 2_655 ?
Se1 K6 Se3 60.57(7) 4_566 4_566 ?
Se24 K6 Se3 110.75(10) . 4_566 ?
Se23 K6 Se3 114.71(10) 2_655 4_566 ?
Se1 K6 Se6 65.89(7) 4_566 2_645 ?
Se24 K6 Se6 121.66(11) . 2_645 ?
Se23 K6 Se6 88.38(9) 2_655 2_645 ?
Se3 K6 Se6 126.45(10) 4_566 2_645 ?
Se1 K6 Se1 94.88(9) 4_566 2_645 ?
Se24 K6 Se1 78.20(9) . 2_645 ?
Se23 K6 Se1 128.13(11) 2_655 2_645 ?
Se3 K6 Se1 116.50(10) 4_566 2_645 ?
Se6 K6 Se1 67.85(7) 2_645 2_645 ?
Se1 K6 Se24 88.46(9) 4_566 3_666 ?
Se24 K6 Se24 95.62(9) . 3_666 ?
Se23 K6 Se24 59.88(6) 2_655 3_666 ?
Se3 K6 Se24 54.88(6) 4_566 3_666 ?
Se6 K6 Se24 124.59(11) 2_645 3_666 ?
Se1 K6 Se24 167.14(12) 2_645 3_666 ?
Se1 K6 Se4 125.30(11) 4_566 . ?
Se24 K6 Se4 64.71(7) . . ?
Se23 K6 Se4 58.53(6) 2_655 . ?
Se3 K6 Se4 172.05(11) 4_566 . ?
Se6 K6 Se4 59.64(6) 2_645 . ?
Se1 K6 Se4 69.75(7) 2_645 . ?
Se24 K6 Se4 118.03(10) 3_666 . ?
Se1 K6 K17 88.35(9) 4_566 . ?
Se24 K6 K17 105.77(9) . . ?
Se23 K6 K17 43.87(6) 2_655 . ?
Se3 K6 K17 129.90(11) 4_566 . ?
Se6 K6 K17 44.95(6) 2_645 . ?
Se1 K6 K17 103.46(9) 2_645 . ?
Se24 K6 K17 89.03(9) 3_666 . ?
Se4 K6 K17 49.20(7) . . ?
Se1 K6 K6 49.61(7) 4_566 3_656 ?
Se24 K6 K6 122.24(14) . 3_656 ?
Se23 K6 K6 142.88(14) 2_655 3_656 ?
Se3 K6 K6 89.47(10) 4_566 3_656 ?
Se6 K6 K6 54.59(7) 2_645 3_656 ?
Se1 K6 K6 45.27(7) 2_645 3_656 ?
Se24 K6 K6 136.56(14) 3_666 3_656 ?
Se4 K6 K6 98.48(11) . 3_656 ?
K17 K6 K6 99.06(11) . 3_656 ?
Se1 K6 K6 132.68(14) 4_566 3_666 ?
Se24 K6 K6 49.69(7) . 3_666 ?
Se23 K6 K6 56.68(7) 2_655 3_666 ?
Se3 K6 K6 79.34(9) 4_566 3_666 ?
Se6 K6 K6 144.48(13) 2_645 3_666 ?
Se1 K6 K6 126.83(14) 2_645 3_666 ?
Se24 K6 K6 45.93(7) 3_666 3_666 ?
Se4 K6 K6 92.97(10) . 3_666 ?
K17 K6 K6 100.55(11) . 3_666 ?
K6 K6 K6 160.31(17) 3_656 3_666 ?
Se63 K7 Se62 64.13(7) . . ?
Se63 K7 Se56 150.59(16) . 4_575 ?
Se62 K7 Se56 123.17(12) . 4_575 ?
Se63 K7 Se57 115.96(10) . . ?
Se62 K7 Se57 59.92(7) . . ?
Se56 K7 Se57 63.25(7) 4_575 . ?
Se63 K7 Se21 62.77(7) . . ?
Se62 K7 Se21 126.87(11) . . ?
Se56 K7 Se21 102.75(11) 4_575 . ?
Se57 K7 Se21 150.55(15) . . ?
Se63 K7 Se20 98.76(10) . 1_565 ?
Se62 K7 Se20 131.09(14) . 1_565 ?
Se56 K7 Se20 94.66(9) 4_575 1_565 ?
Se57 K7 Se20 141.46(12) . 1_565 ?
Se21 K7 Se20 60.47(7) . 1_565 ?
Se63 K7 Se59 136.74(14) . 4_575 ?
Se62 K7 Se59 86.45(10) . 4_575 ?
Se56 K7 Se59 71.91(8) 4_575 4_575 ?
Se57 K7 Se59 66.93(7) . 4_575 ?
Se21 K7 Se59 136.34(12) . 4_575 ?
Se20 K7 Se59 76.53(9) 1_565 4_575 ?
Se63 K7 P8 91.79(10) . 4_575 ?
Se62 K7 P8 151.74(14) . 4_575 ?
Se56 K7 P8 85.08(10) 4_575 4_575 ?
Se57 K7 P8 148.32(13) . 4_575 ?
Se21 K7 P8 33.40(7) . 4_575 ?
Se20 K7 P8 33.58(7) 1_565 4_575 ?
Se59 K7 P8 103.94(11) 4_575 4_575 ?
Se63 K7 K1 150.53(12) . 1_565 ?
Se62 K7 K1 133.91(12) . 1_565 ?
Se56 K7 K1 48.30(7) 4_575 1_565 ?
Se57 K7 K1 92.78(9) . 1_565 ?
Se21 K7 K1 95.65(9) . 1_565 ?
Se20 K7 K1 51.84(7) 1_565 1_565 ?
Se59 K7 K1 47.59(6) 4_575 1_565 ?
P8 K7 K1 62.94(8) 4_575 1_565 ?
Se63 K7 K5 91.21(10) . 4_575 ?
Se62 K7 K5 45.14(7) . 4_575 ?
Se56 K7 K5 113.90(10) 4_575 4_575 ?
Se57 K7 K5 70.27(8) . 4_575 ?
Se21 K7 K5 137.11(12) . 4_575 ?
Se20 K7 K5 93.99(11) 1_565 4_575 ?
Se59 K7 K5 47.28(7) 4_575 4_575 ?
P8 K7 K5 127.15(13) 4_575 4_575 ?
K1 K7 K5 92.73(10) 1_565 4_575 ?
Se63 K7 K15 52.65(8) . 3_665 ?
Se62 K7 K15 98.80(10) . 3_665 ?
Se56 K7 K15 137.37(11) 4_575 3_665 ?
Se57 K7 K15 157.38(13) . 3_665 ?
Se21 K7 K15 47.78(7) . 3_665 ?
Se20 K7 K15 46.44(7) 1_565 3_665 ?
Se59 K7 K15 106.81(12) 4_575 3_665 ?
P8 K7 K15 53.17(9) 4_575 3_665 ?
K1 K7 K15 98.19(10) 1_565 3_665 ?
K5 K7 K15 89.41(10) 4_575 3_665 ?
Se8 K8 Se14 92.06(8) . 2_645 ?
Se8 K8 Se12 78.06(8) . 2_655 ?
Se14 K8 Se12 141.04(11) 2_645 2_655 ?
Se8 K8 Se34 138.02(10) . 2_655 ?
Se14 K8 Se34 82.67(8) 2_645 2_655 ?
Se12 K8 Se34 80.39(8) 2_655 2_655 ?
Se8 K8 As5 140.02(11) . . ?
Se14 K8 As5 127.31(10) 2_645 . ?
Se12 K8 As5 74.49(7) 2_655 . ?
Se34 K8 As5 64.09(6) 2_655 . ?
Se8 K8 Se15 121.93(10) . 2_645 ?
Se14 K8 Se15 64.83(7) 2_645 2_645 ?
Se12 K8 Se15 150.67(11) 2_655 2_645 ?
Se34 K8 Se15 93.35(8) 2_655 2_645 ?
As5 K8 Se15 77.01(7) . 2_645 ?
Se8 K8 P5 95.23(10) . 2_645 ?
Se14 K8 P5 36.07(7) 2_645 2_645 ?
Se12 K8 P5 173.00(12) 2_655 2_645 ?
Se34 K8 P5 103.77(11) 2_655 2_645 ?
As5 K8 P5 112.34(11) . 2_645 ?
Se15 K8 P5 35.72(7) 2_645 2_645 ?
Se8 K8 Se38 85.03(8) . . ?
Se14 K8 Se38 132.59(10) 2_645 . ?
Se12 K8 Se38 84.53(8) 2_655 . ?
Se34 K8 Se38 128.12(10) 2_655 . ?
As5 K8 Se38 64.06(6) . . ?
Se15 K8 Se38 76.90(7) 2_645 . ?
P5 K8 Se38 96.98(10) 2_645 . ?
Se8 K8 Se9 61.68(6) . 2_655 ?
Se14 K8 Se9 69.19(7) 2_645 2_655 ?
Se12 K8 Se9 73.04(7) 2_655 2_655 ?
Se34 K8 Se9 77.75(7) 2_655 2_655 ?
As5 K8 Se9 133.06(10) . 2_655 ?
Se15 K8 Se9 133.91(10) 2_645 2_655 ?
P5 K8 Se9 102.12(10) 2_645 2_655 ?
Se38 K8 Se9 142.67(10) . 2_655 ?
Se8 K8 K17 48.85(6) . . ?
Se14 K8 K17 43.39(6) 2_645 . ?
Se12 K8 K17 114.14(9) 2_655 . ?
Se34 K8 K17 112.13(9) 2_655 . ?
As5 K8 K17 170.45(10) . . ?
Se15 K8 K17 94.83(8) 2_645 . ?
P5 K8 K17 59.18(8) 2_645 . ?
Se38 K8 K17 119.34(9) . . ?
Se9 K8 K17 50.47(6) 2_655 . ?
Se8 K8 K3 138.50(10) . 2_645 ?
Se14 K8 K3 46.58(6) 2_645 2_645 ?
Se12 K8 K3 133.94(9) 2_655 2_645 ?
Se34 K8 K3 53.78(6) 2_655 2_645 ?
As5 K8 K3 80.80(8) . 2_645 ?
Se15 K8 K3 45.46(6) 2_645 2_645 ?
P5 K8 K3 51.00(8) 2_645 2_645 ?
Se38 K8 K3 118.31(9) . 2_645 ?
Se9 K8 K3 98.53(8) 2_655 2_645 ?
K17 K8 K3 89.96(8) . 2_645 ?
Se42 K9 Se38 169.44(12) . 2_655 ?
Se42 K9 Se39 115.13(10) . 2_655 ?
Se38 K9 Se39 63.45(7) 2_655 2_655 ?
Se42 K9 Se39 69.40(7) . . ?
Se38 K9 Se39 120.16(11) 2_655 . ?
Se39 K9 Se39 86.87(8) 2_655 . ?
Se42 K9 Se43 62.57(7) . . ?
Se38 K9 Se43 109.05(9) 2_655 . ?
Se39 K9 Se43 65.63(7) 2_655 . ?
Se39 K9 Se43 102.32(9) . . ?
Se42 K9 Se47 94.36(9) . . ?
Se38 K9 Se47 75.66(7) 2_655 . ?
Se39 K9 Se47 95.86(9) 2_655 . ?
Se39 K9 Se47 162.94(12) . . ?
Se43 K9 Se47 64.08(7) . . ?
Se42 K9 Se12 96.29(8) . . ?
Se38 K9 Se12 89.86(9) 2_655 . ?
Se39 K9 Se12 140.19(11) 2_655 . ?
Se39 K9 Se12 81.84(8) . . ?
Se43 K9 Se12 154.14(11) . . ?
Se47 K9 Se12 105.90(9) . . ?
Se42 K9 P4 89.71(10) . . ?
Se38 K9 P4 90.69(10) 2_655 . ?
Se39 K9 P4 153.97(12) 2_655 . ?
Se39 K9 P4 110.39(10) . . ?
Se43 K9 P4 125.58(12) . . ?
Se47 K9 P4 73.47(9) . . ?
Se12 K9 P4 33.74(7) . . ?
Se42 K9 Se10 60.21(6) . . ?
Se38 K9 Se10 116.96(10) 2_655 . ?
Se39 K9 Se10 159.15(11) 2_655 . ?
Se39 K9 Se10 108.23(9) . . ?
Se43 K9 Se10 96.42(9) . . ?
Se47 K9 Se10 65.50(7) . . ?
Se12 K9 Se10 58.54(6) . . ?
P4 K9 Se10 32.74(7) . . ?
Se42 K9 Se11 115.54(10) . . ?
Se38 K9 Se11 61.09(6) 2_655 . ?
Se39 K9 Se11 120.95(10) 2_655 . ?
Se39 K9 Se11 138.79(10) . . ?
Se43 K9 Se11 116.33(10) . . ?
Se47 K9 Se11 52.37(6) . . ?
Se12 K9 Se11 57.17(6) . . ?
P4 K9 Se11 34.29(7) . . ?
Se10 K9 Se11 55.91(6) . . ?
Se42 K9 K11 143.18(10) . . ?
Se38 K9 K11 45.92(6) 2_655 . ?
Se39 K9 K11 92.11(9) 2_655 . ?
Se39 K9 K11 89.07(8) . . ?
Se43 K9 K11 153.96(10) . . ?
Se47 K9 K11 107.60(9) . . ?
Se12 K9 K11 49.89(6) . . ?
P4 K9 K11 69.65(9) . . ?
Se10 K9 K11 102.18(9) . . ?
Se11 K9 K11 62.41(7) . . ?
Se42 K9 K21 119.03(10) . 2_655 ?
Se38 K9 K21 51.52(7) 2_655 2_655 ?
Se39 K9 K21 48.44(8) 2_655 2_655 ?
Se39 K9 K21 134.85(11) . 2_655 ?
Se43 K9 K21 58.01(7) . 2_655 ?
Se47 K9 K21 48.27(7) . 2_655 ?
Se12 K9 K21 134.63(11) . 2_655 ?
P4 K9 K21 113.76(12) . 2_655 ?
Se10 K9 K21 113.78(10) . 2_655 ?
Se11 K9 K21 81.05(9) . 2_655 ?
K11 K9 K21 97.44(9) . 2_655 ?
Se1 P1 Se2 115.86(17) . . ?
Se1 P1 P2 109.42(19) . 2_655 ?
Se2 P1 P2 109.13(19) . 2_655 ?
Se1 P1 Se3 108.70(17) . . ?
Se2 P1 Se3 113.12(17) . . ?
P2 P1 Se3 99.32(17) 2_655 . ?
Se1 P1 K15 75.09(13) . . ?
Se2 P1 K15 65.32(12) . . ?
P2 P1 K15 174.3(2) 2_655 . ?
Se3 P1 K15 82.18(13) . . ?
Se28 P10 Se29 118.50(18) . . ?
Se28 P10 P9 107.84(19) . . ?
Se29 P10 P9 109.53(18) . . ?
Se28 P10 Se30 108.70(16) . . ?
Se29 P10 Se30 109.62(17) . . ?
P9 P10 Se30 101.26(17) . . ?
Se28 P10 K14 63.44(11) . 2_545 ?
Se29 P10 K14 65.35(11) . 2_545 ?
P9 P10 K14 96.47(15) . 2_545 ?
Se30 P10 K14 162.18(16) . 2_545 ?
Se32 P11 Se33 121.91(17) 4_575 . ?
Se32 P11 P12 108.17(18) 4_575 1_565 ?
Se33 P11 P12 103.14(17) . 1_565 ?
Se32 P11 Se31 105.00(16) 4_575 4_575 ?
Se33 P11 Se31 112.25(16) . 4_575 ?
P12 P11 Se31 105.22(17) 1_565 4_575 ?
Se34 P12 Se35 117.19(17) . . ?
Se34 P12 P11 107.05(18) . 1_545 ?
Se35 P12 P11 110.92(18) . 1_545 ?
Se34 P12 Se36 113.67(17) . 2_645 ?
Se35 P12 Se36 104.91(16) . 2_645 ?
P11 P12 Se36 102.12(17) 1_545 2_645 ?
Se34 P12 K11 69.70(12) . . ?
Se35 P12 K11 70.35(11) . . ?
P11 P12 K11 176.59(18) 1_545 . ?
Se36 P12 K11 80.40(12) 2_645 . ?
Se34 P12 K4 66.60(11) . . ?
Se35 P12 K4 64.50(11) . . ?
P11 P12 K4 91.27(16) 1_545 . ?
Se36 P12 K4 165.51(16) 2_645 . ?
K11 P12 K4 86.46(11) . . ?
Se39 P13 Se38 117.46(17) . . ?
Se39 P13 Se37 110.61(17) . . ?
Se38 P13 Se37 111.88(17) . . ?
Se39 P13 P14 108.36(19) . 2_645 ?
Se38 P13 P14 109.06(19) . 2_645 ?
Se37 P13 P14 97.55(17) . 2_645 ?
Se39 P13 K21 67.98(13) . . ?
Se38 P13 K21 72.78(13) . . ?
Se37 P13 K21 84.55(12) . . ?
P14 P13 K21 176.3(2) 2_645 . ?
Se41 P14 Se42 111.49(16) . 2_655 ?
Se41 P14 P13 112.46(18) . 2_655 ?
Se42 P14 P13 107.07(18) 2_655 2_655 ?
Se41 P14 Se40 110.63(16) . . ?
Se42 P14 Se40 110.53(16) 2_655 . ?
P13 P14 Se40 104.40(18) 2_655 . ?
Se45 P15 Se44 120.86(18) . 2_645 ?
Se45 P15 P16 109.62(19) . 2_645 ?
Se44 P15 P16 106.28(18) 2_645 2_645 ?
Se45 P15 Se43 115.15(17) . 2_645 ?
Se44 P15 Se43 104.30(16) 2_645 2_645 ?
P16 P15 Se43 97.92(17) 2_645 2_645 ?
Se45 P15 K12 71.54(12) . . ?
Se44 P15 K12 64.99(11) 2_645 . ?
P16 P15 K12 168.69(19) 2_645 . ?
Se43 P15 K12 91.46(13) 2_645 . ?
Se48 P16 Se47 116.43(18) 2_655 . ?
Se48 P16 P15 108.88(19) 2_655 2_655 ?
Se47 P16 P15 108.56(18) . 2_655 ?
Se48 P16 Se46 106.43(16) 2_655 . ?
Se47 P16 Se46 115.72(17) . . ?
P15 P16 Se46 99.34(17) 2_655 . ?
Se48 P16 K16 62.59(11) 2_655 . ?
Se47 P16 K16 81.14(13) . . ?
P15 P16 K16 169.73(19) 2_655 . ?
Se46 P16 K16 78.74(11) . . ?
Se50 P17 Se49 116.75(17) . 2_645 ?
Se50 P17 P18 110.16(19) . 2_545 ?
Se49 P17 P18 110.55(18) 2_645 2_545 ?
Se50 P17 Se51 109.35(16) . . ?
Se49 P17 Se51 109.94(16) 2_645 . ?
P18 P17 Se51 98.57(17) 2_545 . ?
Se52 P18 Se53 116.87(18) . . ?
Se52 P18 P17 109.34(19) . 2 ?
Se53 P18 P17 110.33(18) . 2 ?
Se52 P18 Se54 107.66(16) . . ?
Se53 P18 Se54 111.09(16) . . ?
P17 P18 Se54 100.23(18) 2 . ?
Se56 P19 Se57 119.73(18) . 4_576 ?
Se56 P19 P20 108.47(18) . 4_566 ?
Se57 P19 P20 104.57(19) 4_576 4_566 ?
Se56 P19 Se55 106.06(17) . . ?
Se57 P19 Se55 112.63(16) 4_576 . ?
P20 P19 Se55 104.30(18) 4_566 . ?
Se4 P2 Se6 120.48(18) . 2_645 ?
Se4 P2 P1 110.25(19) . 2_645 ?
Se6 P2 P1 105.21(18) 2_645 2_645 ?
Se4 P2 Se5 114.59(17) . 2_645 ?
Se6 P2 Se5 104.60(15) 2_645 2_645 ?
P1 P2 Se5 99.28(18) 2_645 2_645 ?
Se4 P2 K17 71.76(12) . . ?
Se6 P2 K17 63.47(11) 2_645 . ?
P1 P2 K17 165.80(19) 2_645 . ?
Se5 P2 K17 92.23(12) 2_645 . ?
Se58 P20 Se59 116.94(17) . 4_565 ?
Se58 P20 P19 110.86(19) . 4_565 ?
Se59 P20 P19 107.30(18) 4_565 4_565 ?
Se58 P20 Se60 104.91(15) . 2_545 ?
Se59 P20 Se60 113.44(17) 4_565 2_545 ?
P19 P20 Se60 102.48(17) 4_565 2_545 ?
Se58 P20 K5 68.19(11) . 2_545 ?
Se59 P20 K5 70.96(11) 4_565 2_545 ?
P19 P20 K5 176.81(19) 4_565 2_545 ?
Se60 P20 K5 80.71(12) 2_545 2_545 ?
Se58 P20 K1 65.09(11) . . ?
Se59 P20 K1 65.32(11) 4_565 . ?
P19 P20 K1 92.01(15) 4_565 . ?
Se60 P20 K1 164.84(15) 2_545 . ?
K5 P20 K1 84.82(10) 2_545 . ?
Se63 P21 Se62 118.39(17) 4_566 4_566 ?
Se63 P21 P22 106.65(18) 4_566 2_645 ?
Se62 P21 P22 109.32(19) 4_566 2_645 ?
Se63 P21 Se61 112.02(17) 4_566 . ?
Se62 P21 Se61 110.39(16) 4_566 . ?
P22 P21 Se61 98.00(17) 2_645 . ?
Se63 P21 K1 75.27(12) 4_566 4_566 ?
Se62 P21 K1 74.04(12) 4_566 4_566 ?
P22 P21 K1 173.99(17) 2_645 4_566 ?
Se61 P21 K1 76.05(11) . 4_566 ?
Se65 P22 Se66 112.07(16) 2_645 2_655 ?
Se65 P22 P21 111.33(19) 2_645 2_655 ?
Se66 P22 P21 105.89(18) 2_655 2_655 ?
Se65 P22 Se64 111.64(17) 2_645 2_655 ?
Se66 P22 Se64 110.62(16) 2_655 2_655 ?
P21 P22 Se64 104.91(17) 2_655 2_655 ?
Se69 P23 Se68 120.88(18) 2_655 . ?
Se69 P23 P24 109.43(19) 2_655 . ?
Se68 P23 P24 106.44(18) . . ?
Se69 P23 Se67 114.43(17) 2_655 . ?
Se68 P23 Se67 105.06(16) . . ?
P24 P23 Se67 97.94(17) . . ?
Se69 P23 K13 74.93(12) 2_655 . ?
Se68 P23 K13 61.97(11) . . ?
P24 P23 K13 167.19(19) . . ?
Se67 P23 K13 90.80(12) . . ?
Se70 P24 Se72 116.60(17) . . ?
Se70 P24 P23 109.38(19) . . ?
Se72 P24 P23 108.43(19) . . ?
Se70 P24 Se71 114.25(17) . . ?
Se72 P24 Se71 107.60(16) . . ?
P23 P24 Se71 99.04(17) . . ?
Se70 P24 K18 68.43(13) . . ?
Se72 P24 K18 72.10(13) . . ?
P23 P24 K18 177.6(2) . . ?
Se71 P24 K18 82.98(13) . . ?
Se70 P24 K16 63.92(11) . 2_655 ?
Se72 P24 K16 63.94(11) . 2_655 ?
P23 P24 K16 94.83(15) . 2_655 ?
Se71 P24 K16 165.62(16) . 2_655 ?
K18 P24 K16 83.25(11) . 2_655 ?
Se8 P3 Se7 111.86(16) . 2_655 ?
Se8 P3 P4 111.32(19) . 2_655 ?
Se7 P3 P4 106.75(18) 2_655 2_655 ?
Se8 P3 Se9 110.25(16) . 2_655 ?
Se7 P3 Se9 110.74(16) 2_655 2_655 ?
P4 P3 Se9 105.70(17) 2_655 2_655 ?
Se10 P4 Se12 117.99(18) . . ?
Se10 P4 P3 106.26(19) . 2_645 ?
Se12 P4 P3 110.93(19) . 2_645 ?
Se10 P4 Se11 111.05(16) . . ?
Se12 P4 Se11 110.83(17) . . ?
P3 P4 Se11 97.81(17) 2_645 . ?
Se10 P4 K9 75.88(12) . . ?
Se12 P4 K9 71.94(12) . . ?
P3 P4 K9 174.29(18) 2_645 . ?
Se11 P4 K9 76.50(11) . . ?
Se14 P5 Se15 117.62(17) . . ?
Se14 P5 P6 110.7(2) . . ?
Se15 P5 P6 106.98(18) . . ?
Se14 P5 Se13 105.90(16) . . ?
Se15 P5 Se13 112.88(17) . . ?
P6 P5 Se13 101.67(17) . . ?
Se14 P5 K8 67.42(11) . 2_655 ?
Se15 P5 K8 71.21(12) . 2_655 ?
P6 P5 K8 175.53(19) . 2_655 ?
Se13 P5 K8 82.79(12) . 2_655 ?
Se16 P6 Se17 119.18(17) . . ?
Se16 P6 P5 108.79(18) . . ?
Se17 P6 P5 105.81(19) . . ?
Se16 P6 Se18 106.54(16) . . ?
Se17 P6 Se18 111.46(16) . . ?
P5 P6 Se18 104.03(18) . . ?
Se24 P7 Se23 117.05(17) 4_565 . ?
Se24 P7 P8 109.17(19) 4_565 4_565 ?
Se23 P7 P8 109.31(18) . 4_565 ?
Se24 P7 Se22 109.93(16) 4_565 . ?
Se23 P7 Se22 111.13(16) . . ?
P8 P7 Se22 98.68(17) 4_565 . ?
Se21 P8 Se20 116.34(17) 4_576 4_566 ?
Se21 P8 P7 108.17(19) 4_576 4_566 ?
Se20 P8 P7 110.79(19) 4_566 4_566 ?
Se21 P8 Se19 108.89(17) 4_576 4_566 ?
Se20 P8 Se19 110.76(16) 4_566 4_566 ?
P7 P8 Se19 100.74(17) 4_566 4_566 ?
Se21 P8 K7 68.44(12) 4_576 4_576 ?
Se20 P8 K7 68.77(12) 4_566 4_576 ?
P7 P8 K7 175.17(18) 4_566 4_576 ?
Se19 P8 K7 83.78(12) 4_566 4_576 ?
Se25 P9 Se26 117.52(19) . . ?
Se25 P9 P10 109.42(19) . . ?
Se26 P9 P10 110.06(18) . . ?
Se25 P9 Se27 109.26(16) . . ?
Se26 P9 Se27 109.70(17) . . ?
P10 P9 Se27 99.35(18) . . ?
P1 Se1 K6 96.78(12) . 4_565 ?
P1 Se1 K20 85.05(12) . 2_655 ?
K6 Se1 K20 178.05(10) 4_565 2_655 ?
P1 Se1 K6 103.71(13) . 2_655 ?
K6 Se1 K6 85.13(9) 4_565 2_655 ?
K20 Se1 K6 95.11(8) 2_655 2_655 ?
P1 Se1 K15 72.57(13) . . ?
K6 Se1 K15 99.50(9) 4_565 . ?
K20 Se1 K15 80.39(9) 2_655 . ?
K6 Se1 K15 174.30(9) 2_655 . ?
P4 Se10 K21 88.34(13) . 2_645 ?
P4 Se10 K9 71.38(12) . . ?
K21 Se10 K9 88.61(10) 2_645 . ?
P4 Se10 K16 105.53(12) . . ?
K21 Se10 K16 153.44(10) 2_645 . ?
K9 Se10 K16 117.07(8) . . ?
P4 Se11 As2 93.17(11) . . ?
P4 Se11 K9 69.21(11) . . ?
As2 Se11 K9 116.40(8) . . ?
P4 Se12 K8 103.10(12) . 2_645 ?
P4 Se12 K21 82.94(13) . 2_645 ?
K8 Se12 K21 93.72(10) 2_645 2_645 ?
P4 Se12 K11 111.93(12) . . ?
K8 Se12 K11 99.34(8) 2_645 . ?
K21 Se12 K11 157.10(10) 2_645 . ?
P4 Se12 K9 74.32(12) . . ?
K8 Se12 K9 176.85(9) 2_645 . ?
K21 Se12 K9 87.79(10) 2_645 . ?
K11 Se12 K9 80.15(8) . . ?
P5 Se13 As2 96.31(11) . . ?
P5 Se13 K17 90.21(11) . 2_655 ?
As2 Se13 K17 173.24(8) . 2_655 ?
P5 Se14 K8 76.51(12) . 2_655 ?
P5 Se14 K17 101.20(12) . 2_655 ?
K8 Se14 K17 93.44(9) 2_655 2_655 ?
P5 Se14 K3 80.65(12) . . ?
K8 Se14 K3 91.32(9) 2_655 . ?
K17 Se14 K3 175.18(10) 2_655 . ?
P5 Se15 K11 126.26(13) . . ?
P5 Se15 K8 73.07(12) . 2_655 ?
K11 Se15 K8 102.25(9) . 2_655 ?
P5 Se15 K3 82.14(12) . . ?
K11 Se15 K3 151.14(9) . . ?
K8 Se15 K3 90.20(9) 2_655 . ?
P5 Se15 K4 102.41(12) . . ?
K11 Se15 K4 89.28(8) . . ?
K8 Se15 K4 168.15(9) 2_655 . ?
K3 Se15 K4 78.24(9) . . ?
P6 Se16 K4 86.43(12) . . ?
P6 Se16 K3 103.17(12) . . ?
K4 Se16 K3 82.97(9) . . ?
P6 Se16 K1 78.40(12) . . ?
K4 Se16 K1 112.03(9) . . ?
K3 Se16 K1 165.01(9) . . ?
P6 Se17 K4 80.44(11) . . ?
P6 Se18 As3 97.01(11) . . ?
P6 Se18 K1 84.95(12) . . ?
As3 Se18 K1 97.70(8) . . ?
P8 Se19 As3 101.86(11) 4_565 . ?
P8 Se19 K1 94.97(12) 4_565 . ?
As3 Se19 K1 91.71(7) . . ?
P8 Se19 K17 80.69(11) 4_565 2_645 ?
As3 Se19 K17 102.17(8) . 2_645 ?
K1 Se19 K17 166.02(8) . 2_645 ?
P1 Se2 K16 102.47(12) . . ?
P1 Se2 K20 87.25(12) . 2_655 ?
K16 Se2 K20 169.16(10) . 2_655 ?
P1 Se2 K15 80.97(13) . . ?
K16 Se2 K15 99.32(10) . . ?
K20 Se2 K15 86.82(10) 2_655 . ?
P8 Se20 K15 85.33(12) 4_565 3_655 ?
P8 Se20 K7 77.65(13) 4_565 1_545 ?
K15 Se20 K7 84.64(10) 3_655 1_545 ?
P8 Se20 K20 104.29(12) 4_565 4_565 ?
K15 Se20 K20 85.41(9) 3_655 4_565 ?
K7 Se20 K20 169.67(9) 1_545 4_565 ?
P8 Se20 K1 95.08(12) 4_565 . ?
K15 Se20 K1 162.50(10) 3_655 . ?
K7 Se20 K1 78.39(8) 1_545 . ?
K20 Se20 K1 111.29(8) 4_565 . ?
P8 Se21 K17 94.25(12) 4_575 2_655 ?
P8 Se21 K15 83.44(13) 4_575 3_665 ?
K17 Se21 K15 160.26(10) 2_655 3_665 ?
P8 Se21 K7 78.15(12) 4_575 . ?
K17 Se21 K7 115.13(10) 2_655 . ?
K15 Se21 K7 83.68(10) 3_665 . ?
P7 Se22 As3 90.35(11) . . ?
P7 Se22 K20 84.05(11) . 4_565 ?
As3 Se22 K20 152.66(8) . 4_565 ?
P7 Se23 K17 109.02(13) . 2_645 ?
P7 Se23 K6 89.71(12) . 2_645 ?
K17 Se23 K6 87.55(9) 2_645 2_645 ?
P7 Se24 K20 95.32(13) 4_566 . ?
P7 Se24 K6 87.02(12) 4_566 . ?
K20 Se24 K6 101.80(9) . . ?
P7 Se24 K6 85.43(12) 4_566 3_666 ?
K20 Se24 K6 173.80(10) . 3_666 ?
K6 Se24 K6 84.37(9) . 3_666 ?
P9 Se25 K19 94.99(13) . 2 ?
P9 Se25 K10 82.40(13) . . ?
K19 Se25 K10 105.72(9) 2 . ?
P9 Se25 K2 85.17(13) . . ?
K19 Se25 K2 171.79(10) 2 . ?
K10 Se25 K2 82.45(9) . . ?
P9 Se25 K14 97.96(13) . 2_545 ?
K19 Se25 K14 81.75(9) 2 2_545 ?
K10 Se25 K14 172.48(9) . 2_545 ?
K2 Se25 K14 90.09(8) . 2_545 ?
P9 Se26 K12 107.19(13) . . ?
P9 Se26 K2 88.67(12) . . ?
K12 Se26 K2 90.38(9) . . ?
P9 Se27 As4 89.88(11) . . ?
P9 Se27 K19 84.81(12) . 2 ?
As4 Se27 K19 148.18(9) . 2 ?
P10 Se28 K12 93.36(12) . . ?
P10 Se28 K14 83.24(12) . 2_545 ?
K12 Se28 K14 157.24(10) . 2_545 ?
P10 Se29 K14 102.91(12) . . ?
P10 Se29 K14 81.30(12) . 2_545 ?
K14 Se29 K14 168.65(8) . 2_545 ?
P10 Se29 K19 109.67(13) . 2 ?
K14 Se29 K19 102.04(9) . 2 ?
K14 Se29 K19 86.16(9) 2_545 2 ?
P1 Se3 As1 100.74(11) . . ?
P1 Se3 K6 88.77(12) . 4_565 ?
As1 Se3 K6 107.17(9) . 4_565 ?
P10 Se30 As4 101.34(11) . . ?
P10 Se30 K12 80.19(11) . . ?
As4 Se30 K12 99.98(8) . . ?
P10 Se30 K14 88.10(12) . . ?
As4 Se30 K14 89.35(7) . . ?
K12 Se30 K14 166.23(8) . . ?
P11 Se31 As4 98.11(11) 4_576 4_576 ?
P11 Se31 K14 92.19(12) 4_576 4_576 ?
As4 Se31 K14 99.92(8) 4_576 4_576 ?
P11 Se32 K4 103.17(12) 4_576 4_566 ?
P11 Se32 K3 82.61(12) 4_576 4_576 ?
K4 Se32 K3 91.50(9) 4_566 4_576 ?
P11 Se32 K19 100.19(12) 4_576 4_566 ?
K4 Se32 K19 84.34(9) 4_566 4_566 ?
K3 Se32 K19 175.41(9) 4_576 4_566 ?
P11 Se33 K3 85.05(12) . . ?
P12 Se34 K11 74.27(12) . . ?
P12 Se34 K8 125.41(12) . 2_645 ?
K11 Se34 K8 103.65(9) . 2_645 ?
P12 Se34 K4 80.11(12) . . ?
K11 Se34 K4 92.13(9) . . ?
K8 Se34 K4 152.64(9) 2_645 . ?
P12 Se35 K12 101.66(12) . . ?
P12 Se35 K11 73.62(12) . . ?
K12 Se35 K11 89.08(9) . . ?
P12 Se35 K4 81.88(12) . . ?
K12 Se35 K4 176.28(9) . . ?
K11 Se35 K4 93.03(9) . . ?
P12 Se36 As5 95.24(11) 2_655 . ?
P12 Se36 K12 91.62(11) 2_655 2_655 ?
As5 Se36 K12 172.58(9) . 2_655 ?
P12 Se36 K11 64.00(11) 2_655 2_655 ?
As5 Se36 K11 101.33(7) . 2_655 ?
K12 Se36 K11 79.18(8) 2_655 2_655 ?
P13 Se37 As5 92.82(12) . . ?
P13 Se38 K11 104.65(12) . 2_645 ?
P13 Se38 K9 85.08(12) . 2_645 ?
K11 Se38 K9 87.26(9) 2_645 2_645 ?
P13 Se38 K8 114.47(12) . . ?
K11 Se38 K8 100.63(8) 2_645 . ?
K9 Se38 K8 155.68(9) 2_645 . ?
P13 Se38 K21 73.94(13) . . ?
K11 Se38 K21 169.53(10) 2_645 . ?
K9 Se38 K21 82.28(9) 2_645 . ?
K8 Se38 K21 89.23(9) . . ?
P13 Se39 K9 84.25(12) . 2_645 ?
P13 Se39 K21 78.46(13) . . ?
K9 Se39 K21 84.29(10) 2_645 . ?
P13 Se39 K9 100.49(12) . . ?
K9 Se39 K9 161.32(9) 2_645 . ?
K21 Se39 K9 114.32(10) . . ?
P2 Se4 K17 75.19(12) . . ?
P2 Se4 K18 92.79(13) . . ?
K17 Se4 K18 110.20(9) . . ?
P2 Se4 K6 81.65(12) . . ?
K17 Se4 K6 79.35(9) . . ?
K18 Se4 K6 167.47(10) . . ?
P14 Se40 As5 102.15(11) . 2_655 ?
P14 Se40 K12 82.63(11) . . ?
As5 Se40 K12 175.10(8) 2_655 . ?
P14 Se40 K11 77.44(11) . . ?
As5 Se40 K11 102.96(7) 2_655 . ?
K12 Se40 K11 78.96(7) . . ?
P14 Se41 K11 90.61(12) . . ?
P14 Se41 K12 87.69(12) . . ?
K11 Se41 K12 87.19(9) . . ?
P14 Se42 As6 104.13(11) 2_645 . ?
P14 Se42 K9 115.74(12) 2_645 . ?
As6 Se42 K9 100.30(8) . . ?
P14 Se42 K21 96.36(12) 2_645 2_645 ?
As6 Se42 K21 152.66(9) . 2_645 ?
K9 Se42 K21 86.55(9) . 2_645 ?
P15 Se43 As6 84.73(11) 2_655 . ?
P15 Se43 K9 123.30(12) 2_655 . ?
As6 Se43 K9 98.04(8) . . ?
P15 Se44 K12 79.31(12) 2_655 2_655 ?
P15 Se44 K2 83.32(12) 2_655 2_655 ?
K12 Se44 K2 85.35(8) 2_655 2_655 ?
P15 Se45 K21 98.30(13) . . ?
P15 Se45 K12 74.80(12) . . ?
K21 Se45 K12 122.16(11) . . ?
P15 Se45 K2 81.89(12) . . ?
K21 Se45 K2 156.17(11) . . ?
K12 Se45 K2 81.07(8) . . ?
P16 Se46 As6 100.54(11) . . ?
P16 Se46 K10 93.63(12) . 2_645 ?
As6 Se46 K10 109.28(8) . 2_645 ?
P16 Se47 K21 108.40(13) . 2_655 ?
P16 Se47 K18 86.77(12) . 2_655 ?
K21 Se47 K18 84.06(11) 2_655 2_655 ?
P16 Se47 K9 106.39(12) . . ?
K21 Se47 K9 81.88(9) 2_655 . ?
K18 Se47 K9 163.19(10) 2_655 . ?
P16 Se48 K16 83.48(12) 2_645 2_645 ?
P16 Se48 K18 88.42(13) 2_645 . ?
K16 Se48 K18 88.18(10) 2_645 . ?
P16 Se48 K10 95.82(13) 2_645 1_545 ?
K16 Se48 K10 89.90(9) 2_645 1_545 ?
K18 Se48 K10 175.12(11) . 1_545 ?
P16 Se48 K2 104.52(13) 2_645 . ?
K16 Se48 K2 169.41(9) 2_645 . ?
K18 Se48 K2 98.84(10) . . ?
K10 Se48 K2 82.47(9) 1_545 . ?
P17 Se49 K13 107.36(12) 2_655 2_645 ?
P17 Se49 K10 89.68(12) 2_655 2_645 ?
K13 Se49 K10 91.15(9) 2_645 2_645 ?
P2 Se5 As1 84.27(11) 2_655 . ?
P2 Se5 K16 113.64(12) 2_655 . ?
As1 Se5 K16 90.77(7) . . ?
P2 Se5 K18 87.84(12) 2_655 2_655 ?
As1 Se5 K18 163.03(9) . 2_655 ?
K16 Se5 K18 78.67(8) . 2_655 ?
P17 Se50 K14 95.27(12) . 2_545 ?
P17 Se50 K2 85.02(12) . . ?
K14 Se50 K2 99.00(9) 2_545 . ?
P17 Se50 K10 86.30(12) . 1_545 ?
K14 Se50 K10 176.41(10) 2_545 1_545 ?
K2 Se50 K10 84.34(9) . 1_545 ?
P17 Se51 As7 89.72(11) . . ?
P17 Se51 K14 84.02(11) . 2_545 ?
As7 Se51 K14 151.10(8) . 2_545 ?
P18 Se52 K13 93.29(13) . 2_545 ?
P18 Se52 K19 83.37(12) . . ?
K13 Se52 K19 155.10(10) 2_545 . ?
P18 Se52 K4 76.80(12) . . ?
K13 Se52 K4 118.79(9) 2_545 . ?
K19 Se52 K4 84.57(9) . . ?
P18 Se53 K19 82.88(12) . . ?
P18 Se53 K4 81.31(12) . . ?
K19 Se53 K4 87.26(9) . . ?
P18 Se53 K14 106.37(12) . . ?
K19 Se53 K14 83.69(9) . . ?
K4 Se53 K14 167.24(9) . . ?
P18 Se53 K3 100.21(12) . . ?
K19 Se53 K3 163.27(10) . . ?
K4 Se53 K3 77.06(8) . . ?
K14 Se53 K3 110.79(8) . . ?
P18 Se54 As7 101.79(11) . 2 ?
P18 Se54 K13 80.70(11) . 2_545 ?
As7 Se54 K13 102.17(8) 2 2_545 ?
P19 Se55 As7 96.82(11) . 3_566 ?
P19 Se55 K3 86.78(12) . 4_576 ?
As7 Se55 K3 103.52(9) 3_566 4_576 ?
P19 Se56 K7 84.38(13) . 4_576 ?
P19 Se56 K1 101.59(13) . 4_566 ?
K7 Se56 K1 83.84(10) 4_576 4_566 ?
P19 Se56 K3 82.98(12) . 4_576 ?
K7 Se56 K3 116.69(10) 4_576 4_576 ?
K1 Se56 K3 159.42(9) 4_566 4_576 ?
P19 Se57 K7 81.05(12) 4_575 . ?
P20 Se58 K13 101.62(12) . 2_545 ?
P20 Se58 K5 75.67(12) . 2_545 ?
K13 Se58 K5 91.76(9) 2_545 2_545 ?
P20 Se58 K1 80.88(12) . . ?
K13 Se58 K1 175.86(10) 2_545 . ?
K5 Se58 K1 92.07(9) 2_545 . ?
P20 Se59 K5 73.11(11) 4_566 3_566 ?
P20 Se59 K1 80.42(12) 4_566 4_566 ?
K5 Se59 K1 90.12(9) 3_566 4_566 ?
P20 Se59 K5 123.93(12) 4_566 . ?
K5 Se59 K5 106.45(7) 3_566 . ?
K1 Se59 K5 153.34(9) 4_566 . ?
P20 Se59 K7 102.32(13) 4_566 4_576 ?
K5 Se59 K7 170.94(10) 3_566 4_576 ?
K1 Se59 K7 81.33(9) 4_566 4_576 ?
K5 Se59 K7 82.60(9) . 4_576 ?
P2 Se6 K17 81.19(12) 2_655 2_655 ?
P2 Se6 K6 82.91(12) 2_655 2_655 ?
K17 Se6 K6 84.39(8) 2_655 2_655 ?
P20 Se60 As8 96.57(11) 2 . ?
P20 Se60 K13 90.58(11) 2 . ?
As8 Se60 K13 172.80(8) . . ?
P20 Se60 K5 63.80(11) 2 . ?
As8 Se60 K5 104.15(7) . . ?
K13 Se60 K5 79.70(7) . . ?
P21 Se61 As8 91.68(11) . . ?
P21 Se61 K1 69.75(11) . 4_566 ?
As8 Se61 K1 114.92(8) . 4_566 ?
P21 Se62 K5 104.13(12) 4_565 4_575 ?
P21 Se62 K5 118.14(12) 4_565 2_545 ?
K5 Se62 K5 98.28(8) 4_575 2_545 ?
P21 Se62 K7 83.96(12) 4_565 . ?
K5 Se62 K7 87.77(10) 4_575 . ?
K5 Se62 K7 154.32(10) 2_545 . ?
P21 Se62 K1 72.62(11) 4_565 . ?
K5 Se62 K1 175.88(9) 4_575 . ?
K5 Se62 K1 85.58(8) 2_545 . ?
K7 Se62 K1 89.35(10) . . ?
P21 Se63 K7 85.05(12) 4_565 . ?
P21 Se63 K20 103.73(12) 4_565 4_565 ?
K7 Se63 K20 160.43(10) . 4_565 ?
P21 Se63 K1 72.07(12) 4_565 . ?
K7 Se63 K1 89.16(9) . . ?
K20 Se63 K1 110.10(8) 4_565 . ?
P21 Se63 K15 107.94(12) 4_565 3_665 ?
K7 Se63 K15 81.96(9) . 3_665 ?
K20 Se63 K15 78.71(8) 4_565 3_665 ?
K1 Se63 K15 171.06(9) . 3_665 ?
P22 Se64 As8 100.74(11) 2_645 . ?
P22 Se64 K5 77.70(11) 2_645 1_545 ?
As8 Se64 K5 100.85(7) . 1_545 ?
P22 Se64 K13 82.69(11) 2_645 1_545 ?
As8 Se64 K13 176.55(8) . 1_545 ?
K5 Se64 K13 79.43(7) 1_545 1_545 ?
P22 Se65 K5 88.66(12) 2_655 . ?
P22 Se65 K15 93.83(13) 2_655 2_655 ?
K5 Se65 K15 151.75(10) . 2_655 ?
P22 Se65 K13 87.88(12) 2_655 . ?
K5 Se65 K13 86.60(8) . . ?
K15 Se65 K13 121.59(10) 2_655 . ?
P22 Se66 As9 104.71(11) 2_645 . ?
P22 Se66 K20 120.10(13) 2_645 . ?
As9 Se66 K20 101.15(8) . . ?
P23 Se67 As9 84.65(11) . . ?
P23 Se67 K20 117.22(12) . . ?
As9 Se67 K20 93.45(7) . . ?
P23 Se68 K13 82.87(12) . . ?
P23 Se68 K10 81.38(12) . . ?
K13 Se68 K10 85.28(8) . . ?
P23 Se68 K2 107.03(12) . . ?
K13 Se68 K2 158.64(9) . . ?
K10 Se68 K2 77.79(8) . . ?
P23 Se69 K10 84.05(12) 2_645 2_645 ?
P23 Se69 K16 99.37(12) 2_645 . ?
K10 Se69 K16 83.76(8) 2_645 . ?
P23 Se69 K13 72.56(12) 2_645 2_645 ?
K10 Se69 K13 80.24(8) 2_645 2_645 ?
K16 Se69 K13 162.70(9) . 2_645 ?
P3 Se7 As1 105.91(11) 2_645 . ?
P3 Se7 K16 126.23(12) 2_645 . ?
As1 Se7 K16 98.07(8) . . ?
P3 Se7 K18 82.59(11) 2_645 2_645 ?
As1 Se7 K18 166.57(10) . 2_645 ?
K16 Se7 K18 84.58(9) . 2_645 ?
P24 Se70 K16 82.25(12) . 2_655 ?
P24 Se70 K20 107.67(13) . . ?
K16 Se70 K20 161.60(10) 2_655 . ?
P24 Se70 K18 76.85(13) . . ?
K16 Se70 K18 91.16(10) 2_655 . ?
K20 Se70 K18 106.01(11) . . ?
P24 Se71 As9 100.92(11) . . ?
P24 Se71 K2 89.44(12) . . ?
As9 Se71 K2 106.53(9) . . ?
P24 Se72 K16 82.00(12) . 2_655 ?
P24 Se72 K2 95.85(13) . . ?
K16 Se72 K2 167.27(10) 2_655 . ?
P24 Se72 K18 73.53(13) . . ?
K16 Se72 K18 88.85(9) 2_655 . ?
K2 Se72 K18 102.63(9) . . ?
P24 Se72 K10 103.66(12) . . ?
K16 Se72 K10 86.13(8) 2_655 . ?
K2 Se72 K10 82.18(9) . . ?
K18 Se72 K10 174.57(10) . . ?
P3 Se8 K8 88.67(12) . . ?
P3 Se8 K18 95.33(13) . . ?
K8 Se8 K18 155.65(11) . . ?
P3 Se8 K17 88.07(12) . . ?
K8 Se8 K17 88.24(8) . . ?
K18 Se8 K17 115.85(11) . . ?
P3 Se9 As2 101.20(11) 2_645 . ?
P3 Se9 K8 78.13(11) 2_645 2_645 ?
As2 Se9 K8 99.12(7) . 2_645 ?
P3 Se9 K17 83.06(11) 2_645 2_645 ?
As2 Se9 K17 175.71(8) . 2_645 ?
K8 Se9 K17 81.24(7) 2_645 2_645 ?

loop_
_geom_bond_atom_site_label_1
_geom_bond_atom_site_label_2
_geom_bond_distance
_geom_bond_site_symmetry_2
_geom_bond_publ_flag
As1 Se3 2.4288(19) . ?
As1 Se5 2.4448(19) . ?
As1 Se7 2.545(2) . ?
As2 Se13 2.3906(19) . ?
As2 Se9 2.4333(19) . ?
As2 Se11 2.447(2) . ?
As2 K11 3.467(4) . ?
As3 Se18 2.4170(19) . ?
As3 Se22 2.4179(19) . ?
As3 Se19 2.4324(19) . ?
As4 Se27 2.4092(19) . ?
As4 Se31 2.417(2) 4_575 ?
As4 Se30 2.4269(19) . ?
As5 Se36 2.3937(19) . ?
As5 Se40 2.4309(19) 2_645 ?
As5 Se37 2.469(2) . ?
As5 K8 3.439(3) . ?
As6 Se46 2.423(2) . ?
As6 Se43 2.4441(19) . ?
As6 Se42 2.554(2) . ?
As7 Se55 2.416(2) 3_566 ?
As7 Se51 2.4177(19) . ?
As7 Se54 2.4274(19) 2_545 ?
As8 Se60 2.3920(19) . ?
As8 Se64 2.4414(19) . ?
As8 Se61 2.445(2) . ?
As8 K5 3.446(3) 3_566 ?
As9 Se71 2.4214(19) . ?
As9 Se67 2.4450(19) . ?
As9 Se66 2.519(2) . ?
K1 Se18 3.427(4) . ?
K1 Se58 3.463(4) . ?
K1 Se59 3.474(4) 4_565 ?
K1 Se56 3.493(4) 4_565 ?
K1 Se19 3.655(4) . ?
K1 Se20 3.734(4) . ?
K1 Se16 3.762(4) . ?
K1 Se62 3.764(4) . ?
K1 Se63 3.798(4) . ?
K1 Se61 3.865(4) 4_565 ?
K10 Se49 3.514(4) 2_655 ?
K10 Se25 3.599(4) . ?
K10 Se46 3.612(4) 2_655 ?
K10 Se48 3.618(4) 1_565 ?
K10 Se50 3.655(4) 1_565 ?
K10 Se69 3.714(4) 2_655 ?
K10 Se68 3.790(4) . ?
K10 Se72 3.812(4) . ?
K11 Se41 3.299(4) . ?
K11 Se15 3.374(4) . ?
K11 Se38 3.404(3) 2_655 ?
K11 Se34 3.412(3) . ?
K11 Se35 3.437(4) . ?
K11 Se12 3.674(4) . ?
K11 Se40 3.759(4) . ?
K11 Se36 3.842(3) 2_645 ?
K12 Se26 3.265(3) . ?
K12 Se28 3.298(4) . ?
K12 Se35 3.342(4) . ?
K12 Se44 3.376(4) 2_645 ?
K12 Se41 3.591(4) . ?
K12 Se45 3.599(4) . ?
K12 Se36 3.615(3) 2_645 ?
K12 Se40 3.721(4) . ?
K12 Se30 3.734(4) . ?
K13 Se49 3.250(4) 2_655 ?
K13 Se58 3.322(4) 2 ?
K13 Se68 3.329(4) . ?
K13 Se52 3.340(4) 2 ?
K13 Se60 3.624(3) . ?
K13 Se65 3.670(4) . ?
K13 Se54 3.762(4) 2 ?
K13 Se69 3.787(4) 2_655 ?
K13 Se64 3.812(4) 1_565 ?
K14 Se50 3.441(4) 2 ?
K14 Se29 3.441(4) . ?
K14 Se28 3.471(4) 2 ?
K14 Se31 3.472(4) 4_575 ?
K14 Se29 3.543(4) 2 ?
K14 Se53 3.650(4) . ?
K14 Se51 3.798(4) 2 ?
K14 Se25 3.873(4) 2 ?
K14 Se30 3.888(4) . ?
K15 Se20 3.486(4) 3_655 ?
K15 Se2 3.513(4) . ?
K15 Se21 3.568(5) 3_665 ?
K15 Se65 3.587(4) 2_645 ?
K15 Se63 3.844(5) 3_665 ?
K15 Se1 3.868(4) . ?
K16 Se2 3.364(4) . ?
K16 Se7 3.389(4) . ?
K16 Se48 3.402(4) 2_655 ?
K16 Se70 3.441(4) 2_645 ?
K16 Se72 3.444(4) 2_645 ?
K16 Se69 3.718(4) . ?
K16 Se5 3.764(4) . ?
K16 Se10 3.913(4) . ?
K17 Se23 3.297(4) 2_655 ?
K17 Se14 3.356(4) 2_645 ?
K17 Se21 3.356(4) 2_645 ?
K17 Se6 3.375(4) 2_645 ?
K17 Se13 3.658(4) 2_645 ?
K17 Se4 3.662(4) . ?
K17 Se8 3.674(4) . ?
K17 Se9 3.806(4) 2_655 ?
K17 Se19 3.810(4) 2_655 ?
K18 Se70 3.483(4) . ?
K18 Se8 3.496(4) . ?
K18 Se48 3.535(4) . ?
K18 Se47 3.589(4) 2_645 ?
K18 Se72 3.619(5) . ?
K18 Se4 3.747(5) . ?
K18 Se5 3.850(5) 2_645 ?
K18 Se7 3.935(4) 2_655 ?
K19 Se52 3.535(4) . ?
K19 Se25 3.544(4) 2_545 ?
K19 Se53 3.549(4) . ?
K19 Se29 3.574(4) 2_545 ?
K19 Se32 3.859(4) 4_565 ?
K19 Se27 3.858(4) 2_545 ?
K2 Se72 3.490(4) . ?
K2 Se26 3.545(4) . ?
K2 Se50 3.600(4) . ?
K2 Se71 3.649(4) . ?
K2 Se25 3.692(4) . ?
K2 Se44 3.746(4) 2_645 ?
K2 Se48 3.770(4) . ?
K2 Se45 3.836(4) . ?
K2 Se68 3.862(4) . ?
K20 Se24 3.376(4) . ?
K20 Se70 3.443(4) . ?
K20 Se2 3.458(4) 2_645 ?
K20 Se66 3.479(4) . ?
K20 Se1 3.546(4) 2_645 ?
K20 Se63 3.709(4) 4_566 ?
K20 Se20 3.720(4) 4_566 ?
K20 Se22 3.735(4) 4_566 ?
K20 Se67 3.838(4) . ?
K21 Se45 3.413(4) . ?
K21 Se10 3.431(4) 2_655 ?
K21 Se39 3.568(4) . ?
K21 Se47 3.577(5) 2_645 ?
K21 Se12 3.629(4) 2_655 ?
K21 Se38 3.748(4) . ?
K21 Se42 3.927(5) 2_655 ?
K3 Se33 3.466(4) . ?
K3 Se55 3.514(4) 4_575 ?
K3 Se16 3.528(4) . ?
K3 Se15 3.553(4) . ?
K3 Se32 3.581(4) 4_575 ?
K3 Se14 3.621(4) . ?
K3 Se56 3.738(4) 4_575 ?
K3 Se53 3.819(4) . ?
K4 Se16 3.461(4) . ?
K4 Se32 3.487(4) 4_565 ?
K4 Se35 3.501(4) . ?
K4 Se34 3.577(4) . ?
K4 Se53 3.609(4) . ?
K4 Se17 3.686(4) . ?
K4 Se15 3.780(4) . ?
K4 Se52 3.800(4) . ?
K5 Se65 3.318(3) . ?
K5 Se62 3.356(3) 4_576 ?
K5 Se58 3.363(4) 2 ?
K5 As8 3.446(3) 3_566 ?
K5 Se62 3.462(4) 2 ?
K5 Se59 3.468(3) 3_566 ?
K5 Se59 3.505(4) . ?
K5 Se64 3.699(3) 1_565 ?
K5 Se60 3.861(3) . ?
K6 Se1 3.462(4) 4_566 ?
K6 Se24 3.525(4) . ?
K6 Se23 3.568(4) 2_655 ?
K6 Se3 3.667(4) 4_566 ?
K6 Se6 3.694(4) 2_645 ?
K6 Se1 3.712(4) 2_645 ?
K6 Se24 3.741(4) 3_666 ?
K6 Se4 3.783(4) . ?
K7 Se63 3.443(4) . ?
K7 Se62 3.468(4) . ?
K7 Se56 3.470(4) 4_575 ?
K7 Se57 3.587(4) . ?
K7 Se21 3.611(4) . ?
K7 Se20 3.625(4) 1_565 ?
K7 Se59 3.661(4) 4_575 ?
K8 Se8 3.322(3) . ?
K8 Se14 3.343(3) 2_645 ?
K8 Se12 3.379(3) 2_655 ?
K8 Se34 3.432(3) 2_655 ?
K8 Se15 3.484(3) 2_645 ?
K8 Se38 3.533(3) . ?
K8 Se9 3.683(3) 2_655 ?
K9 Se42 3.447(4) . ?
K9 Se38 3.456(4) 2_655 ?
K9 Se39 3.503(4) 2_655 ?
K9 Se39 3.583(4) . ?
K9 Se43 3.619(4) . ?
K9 Se47 3.663(4) . ?
K9 Se12 3.678(4) . ?
K9 Se10 3.812(4) . ?
K9 Se11 3.874(4) . ?
P1 Se1 2.142(4) . ?
P1 Se2 2.146(4) . ?
P1 P2 2.227(5) 2_655 ?
P1 Se3 2.288(4) . ?
P10 Se28 2.132(4) . ?
P10 Se29 2.143(4) . ?
P10 P9 2.241(5) . ?
P10 Se30 2.281(4) . ?
P10 K14 3.854(5) 2_545 ?
P11 Se32 2.125(4) 4_575 ?
P11 Se33 2.159(4) . ?
P11 P12 2.221(5) 1_565 ?
P11 Se31 2.249(4) 4_575 ?
P12 Se34 2.140(4) . ?
P12 Se35 2.147(4) . ?
P12 P11 2.221(5) 1_545 ?
P12 Se36 2.268(4) 2_645 ?
P13 Se39 2.128(4) . ?
P13 Se38 2.153(4) . ?
P13 Se37 2.236(4) . ?
P13 P14 2.237(5) 2_645 ?
P14 Se41 2.120(4) . ?
P14 Se42 2.213(4) 2_655 ?
P14 P13 2.237(5) 2_655 ?
P14 Se40 2.255(4) . ?
P15 Se45 2.103(4) . ?
P15 Se44 2.174(4) 2_645 ?
P15 P16 2.229(5) 2_645 ?
P15 Se43 2.259(4) 2_645 ?
P16 Se48 2.140(4) 2_655 ?
P16 Se47 2.157(4) . ?
P16 P15 2.229(5) 2_655 ?
P16 Se46 2.269(4) . ?
P17 Se50 2.133(4) . ?
P17 Se49 2.153(4) 2_645 ?
P17 P18 2.243(5) 2_545 ?
P17 Se51 2.259(4) . ?
P18 Se52 2.139(4) . ?
P18 Se53 2.150(4) . ?
P18 P17 2.243(5) 2 ?
P18 Se54 2.273(4) . ?
P19 Se56 2.125(4) . ?
P19 Se57 2.155(4) 4_576 ?
P19 P20 2.213(5) 4_566 ?
P19 Se55 2.257(4) . ?
P2 Se4 2.102(4) . ?
P2 Se6 2.181(4) 2_645 ?
P2 P1 2.227(5) 2_645 ?
P2 Se5 2.247(4) 2_645 ?
P20 Se58 2.137(4) . ?
P20 Se59 2.152(4) 4_565 ?
P20 P19 2.213(5) 4_565 ?
P20 Se60 2.271(4) 2_545 ?
P21 Se63 2.120(4) 4_566 ?
P21 Se62 2.152(4) 4_566 ?
P21 P22 2.217(5) 2_645 ?
P21 Se61 2.238(4) . ?
P22 Se65 2.128(4) 2_645 ?
P22 Se66 2.215(4) 2_655 ?
P22 P21 2.217(5) 2_655 ?
P22 Se64 2.254(4) 2_655 ?
P23 Se69 2.108(4) 2_655 ?
P23 Se68 2.172(4) . ?
P23 P24 2.232(5) . ?
P23 Se67 2.256(4) . ?
P24 Se70 2.133(4) . ?
P24 Se72 2.147(4) . ?
P24 Se71 2.273(4) . ?
P3 Se8 2.132(4) . ?
P3 Se7 2.217(4) 2_655 ?
P3 P4 2.222(5) 2_655 ?
P3 Se9 2.260(4) 2_655 ?
P4 Se10 2.126(4) . ?
P4 Se12 2.149(4) . ?
P4 P3 2.222(5) 2_645 ?
P4 Se11 2.245(4) . ?
P5 Se14 2.131(4) . ?
P5 Se15 2.148(4) . ?
P5 P6 2.215(5) . ?
P5 Se13 2.268(4) . ?
P6 Se16 2.131(4) . ?
P6 Se17 2.159(4) . ?
P6 Se18 2.254(4) . ?
P7 Se24 2.132(4) 4_565 ?
P7 Se23 2.149(4) . ?
P7 P8 2.241(5) 4_565 ?
P7 Se22 2.252(4) . ?
P8 Se21 2.137(4) 4_576 ?
P8 Se20 2.151(4) 4_566 ?
P8 P7 2.241(5) 4_566 ?
P8 Se19 2.278(4) 4_566 ?
P9 Se25 2.129(4) . ?
P9 Se26 2.151(4) . ?
P9 Se27 2.258(4) . ?
Se1 K20 3.546(4) 2_655 ?
Se1 K6 3.712(4) 2_655 ?
Se10 K21 3.431(4) 2_645 ?
Se12 K8 3.379(3) 2_645 ?
Se12 K21 3.629(4) 2_645 ?
Se13 K17 3.657(4) 2_655 ?
Se14 K8 3.343(4) 2_655 ?
Se14 K17 3.356(4) 2_655 ?
Se15 K8 3.484(3) 2_655 ?
Se19 P8 2.278(4) 4_565 ?
Se19 K17 3.810(4) 2_645 ?
Se2 K20 3.458(4) 2_655 ?
Se20 P8 2.151(4) 4_565 ?
Se20 K15 3.486(4) 3_655 ?
Se20 K7 3.625(4) 1_545 ?
Se20 K20 3.720(4) 4_565 ?
Se21 P8 2.137(4) 4_575 ?
Se21 K17 3.356(4) 2_655 ?
Se21 K15 3.568(5) 3_665 ?
Se22 K20 3.735(4) 4_565 ?
Se23 K17 3.297(4) 2_645 ?
Se23 K6 3.568(4) 2_645 ?
Se24 P7 2.132(4) 4_566 ?
Se24 K6 3.741(4) 3_666 ?
Se25 K19 3.544(4) 2 ?
Se25 K14 3.874(4) 2_545 ?
Se27 K19 3.858(4) 2 ?
Se28 K14 3.471(4) 2_545 ?
Se29 K14 3.543(4) 2_545 ?
Se29 K19 3.574(4) 2 ?
Se3 K6 3.668(4) 4_565 ?
Se31 P11 2.249(4) 4_576 ?
Se31 As4 2.417(2) 4_576 ?
Se31 K14 3.472(4) 4_576 ?
Se32 P11 2.125(4) 4_576 ?
Se32 K4 3.487(4) 4_566 ?
Se32 K3 3.581(4) 4_576 ?
Se32 K19 3.859(4) 4_566 ?
Se34 K8 3.432(3) 2_645 ?
Se36 P12 2.268(4) 2_655 ?
Se36 K12 3.615(3) 2_655 ?
Se36 K11 3.842(3) 2_655 ?
Se38 K11 3.404(3) 2_645 ?
Se38 K9 3.456(4) 2_645 ?
Se39 K9 3.502(4) 2_645 ?
Se40 As5 2.4308(19) 2_655 ?
Se42 P14 2.213(4) 2_645 ?
Se42 K21 3.927(5) 2_645 ?
Se43 P15 2.258(4) 2_655 ?
Se44 P15 2.174(4) 2_655 ?
Se44 K12 3.376(4) 2_655 ?
Se44 K2 3.746(4) 2_655 ?
Se46 K10 3.612(4) 2_645 ?
Se47 K21 3.577(5) 2_655 ?
Se47 K18 3.588(4) 2_655 ?
Se48 P16 2.140(4) 2_645 ?
Se48 K16 3.402(4) 2_645 ?
Se48 K10 3.618(4) 1_545 ?
Se49 P17 2.153(4) 2_655 ?
Se49 K13 3.250(3) 2_645 ?
Se49 K10 3.514(4) 2_645 ?
Se5 P2 2.247(4) 2_655 ?
Se5 K18 3.851(5) 2_655 ?
Se50 K14 3.441(4) 2_545 ?
Se50 K10 3.655(4) 1_545 ?
Se51 K14 3.798(4) 2_545 ?
Se52 K13 3.340(4) 2_545 ?
Se54 As7 2.4274(19) 2 ?
Se54 K13 3.761(4) 2_545 ?
Se55 As7 2.416(2) 3_566 ?
Se55 K3 3.514(4) 4_576 ?
Se56 K7 3.470(4) 4_576 ?
Se56 K1 3.493(4) 4_566 ?
Se56 K3 3.738(4) 4_576 ?
Se57 P19 2.156(4) 4_575 ?
Se58 K13 3.322(4) 2_545 ?
Se58 K5 3.363(4) 2_545 ?
Se59 P20 2.152(4) 4_566 ?
Se59 K5 3.468(3) 3_566 ?
Se59 K1 3.474(4) 4_566 ?
Se59 K7 3.661(4) 4_576 ?
Se6 P2 2.182(4) 2_655 ?
Se6 K17 3.375(4) 2_655 ?
Se6 K6 3.694(4) 2_655 ?
Se60 P20 2.271(4) 2 ?
Se61 K1 3.865(4) 4_566 ?
Se62 P21 2.152(4) 4_565 ?
Se62 K5 3.356(3) 4_575 ?
Se62 K5 3.462(4) 2_545 ?
Se63 P21 2.119(4) 4_565 ?
Se63 K20 3.709(4) 4_565 ?
Se63 K15 3.844(5) 3_665 ?
Se64 P22 2.254(4) 2_645 ?
Se64 K5 3.699(3) 1_545 ?
Se64 K13 3.811(4) 1_545 ?
Se65 P22 2.128(4) 2_655 ?
Se65 K15 3.587(4) 2_655 ?
Se66 P22 2.215(4) 2_645 ?
Se69 P23 2.108(4) 2_645 ?
Se69 K10 3.714(4) 2_645 ?
Se69 K13 3.787(4) 2_645 ?
Se7 P3 2.217(4) 2_645 ?
Se7 K18 3.935(4) 2_645 ?
Se70 K16 3.441(4) 2_655 ?
Se72 K16 3.444(4) 2_655 ?
Se9 P3 2.260(4) 2_645 ?
Se9 K8 3.684(3) 2_645 ?
Se9 K17 3.806(4) 2_645 ?
